data_7032221
loop_
_publ_author_name
'Jiang, Xuan-Feng'
'Deng, Wei'
'Jin, Rui'
'Qin, Lin'
'Yu, Shu-Yan'

_publ_section_title
;
 Self-assembly of tri-pyrazolate linked cages with di-palladium
 coordination motifs.
;
_journal_issue 42
_journal_name_full 'Dalton transactions (Cambridge, England : 2003)'
_journal_page_first 16015
_journal_page_last 16024
_journal_paper_doi 10.1039/c4dt01745e
_journal_volume 43
_journal_year 2014
_chemical_formula_moiety 'C240 H204 N48 Pd12, 12(F6 P)'
_chemical_formula_sum 'C240 H204 F72 N48 P12 Pd12'
_chemical_formula_weight 6776.95
_chemical_name_systematic
; 
 ? 
;
_chemical_properties_physical Air-sensitive
_space_group_IT_number 2
_symmetry_cell_setting triclinic
_symmetry_space_group_name_Hall '-P 1'
_symmetry_space_group_name_H-M 'P -1'
_atom_sites_solution_hydrogens geom
_atom_sites_solution_primary direct
_atom_sites_solution_secondary difmap
_audit_creation_method SHELXL-97
_cell_angle_alpha 67.45(3)
_cell_angle_beta 68.36(3)
_cell_angle_gamma 86.25(3)
_cell_formula_units_Z 1
_cell_length_a 21.424(4)
_cell_length_b 21.647(4)
_cell_length_c 23.509(5)
_cell_measurement_temperature 393(2)
_cell_volume 9323(4)
_computing_cell_refinement SMART
_computing_data_collection 'SMART (Bruker, 2000)'
_computing_data_reduction 'SAINT (Bruker, 2000)'
_computing_molecular_graphics SHELXTL
_computing_publication_material SHELXTL
_computing_structure_refinement SHELXTL
_computing_structure_solution 'SHELXTL (Bruker, 2008)'
_diffrn_ambient_temperature 393(2)
_diffrn_measured_fraction_theta_full 1.000
_diffrn_measured_fraction_theta_max 1.000
_diffrn_measurement_device_type 'Bruker Smart Apex CCD'
_diffrn_measurement_method 'phi and omega scans'
_diffrn_radiation_monochromator graphite
_diffrn_radiation_source 'sealed tube'
_diffrn_radiation_type MoK\a
_diffrn_radiation_wavelength 0.71073
_diffrn_reflns_av_R_equivalents 0.0271
_diffrn_reflns_av_sigmaI/netI 0.0335
_diffrn_reflns_limit_h_max 28
_diffrn_reflns_limit_h_min -26
_diffrn_reflns_limit_k_max 28
_diffrn_reflns_limit_k_min -26
_diffrn_reflns_limit_l_max 31
_diffrn_reflns_limit_l_min 0
_diffrn_reflns_number 190622
_diffrn_reflns_theta_full 28.00
_diffrn_reflns_theta_max 28.00
_diffrn_reflns_theta_min 1.01
_exptl_absorpt_coefficient_mu 0.695
_exptl_absorpt_correction_T_max 0.9338
_exptl_absorpt_correction_T_min 0.9029
_exptl_crystal_density_diffrn 1.207
_exptl_crystal_density_method 'not measured'
_exptl_crystal_F_000 3360
_exptl_crystal_size_max 0.15
_exptl_crystal_size_mid 0.12
_exptl_crystal_size_min 0.10
_refine_diff_density_max 1.026
_refine_diff_density_min -1.015
_refine_diff_density_rms 0.116
_refine_ls_extinction_method none
_refine_ls_goodness_of_fit_ref 1.173
_refine_ls_hydrogen_treatment constr
_refine_ls_matrix_type fullcycle
_refine_ls_number_parameters 1741
_refine_ls_number_reflns 45028
_refine_ls_number_restraints 0
_refine_ls_restrained_S_all 1.173
_refine_ls_R_factor_all 0.0623
_refine_ls_R_factor_gt 0.0599
_refine_ls_shift/su_max 0.000
_refine_ls_shift/su_mean 0.000
_refine_ls_structure_factor_coef Fsqd
_refine_ls_weighting_details 'calc w=1/[\s^2^(Fo^2^)+(0.0800P)^2^+1.8800P] where P=(Fo^2^+2Fc^2^)/3'
_refine_ls_weighting_scheme calc
_refine_ls_wR_factor_gt 0.1540
_refine_ls_wR_factor_ref 0.1561
_reflns_number_gt 39282
_reflns_number_total 45028
_reflns_threshold_expression >2sigma(I)
_cod_data_source_file c4dt01745e2.cif
_cod_data_source_block 509
_cod_depositor_comments
;
The following automatic conversions were performed:

'_symmetry_cell_setting' value 'Triclinic' changed to 'triclinic'
according to
/usr/data/users/saulius/crontab/automatic-downloads/rss-feeds/RSC/lib/dictionaries/cif_core.dic
dictionary named 'cif_core.dic' version 2.4.2 from 2011-04-26.

Automatic conversion script
Id: cif_fix_values 2281 2013-09-26 08:29:07Z andrius 

 Adding full bibliography for 7032219--7032223.cif.
;
_cod_original_cell_volume 9323(3)
_cod_original_sg_symbol_H-M 'P-1   '
_cod_database_code 7032221

loop_
_symmetry_equiv_pos_as_xyz
'x, y, z'
'-x, -y, -z'

loop_
_atom_site_label
_atom_site_type_symbol
_atom_site_fract_x
_atom_site_fract_y
_atom_site_fract_z
_atom_site_U_iso_or_equiv
_atom_site_adp_type
_atom_site_occupancy
_atom_site_symmetry_multiplicity
_atom_site_calc_flag
_atom_site_refinement_flags
C1 C 0.82113(14) 0.52227(14) 0.16088(15) 0.0555(6) Uani 1 1 d .
H1 H 0.7802 0.5414 0.1688 0.067 Uiso 1 1 calc R
C2 C 0.88182(16) 0.56301(16) 0.11789(16) 0.0648(8) Uani 1 1 d .
H2 H 0.8808 0.6091 0.0971 0.078 Uiso 1 1 calc R
C3 C 0.94316(15) 0.53469(16) 0.10633(16) 0.0641(7) Uani 1 1 d .
H3 H 0.9826 0.5619 0.0764 0.077 Uiso 1 1 calc R
C4 C 0.94659(16) 0.46705(16) 0.13842(17) 0.0665(8) Uani 1 1 d .
C5 C 1.00547(16) 0.43587(16) 0.12947(17) 0.0637(7) Uani 1 1 d .
H5 H 1.0467 0.4612 0.1031 0.076 Uiso 1 1 calc R
C6 C 1.00324(16) 0.36510(17) 0.16038(17) 0.0672(8) Uani 1 1 d .
H6 H 1.0428 0.3437 0.1543 0.081 Uiso 1 1 calc R
C7 C 0.94096(16) 0.32787(16) 0.20012(16) 0.0653(8) Uani 1 1 d .
C8 C 0.93896(18) 0.25986(17) 0.23076(18) 0.0751(10) Uani 1 1 d .
H8 H 0.9791 0.2393 0.2254 0.090 Uiso 1 1 calc R
C9 C 0.87737(16) 0.22034(16) 0.27020(16) 0.0635(7) Uani 1 1 d .
H9 H 0.8760 0.1738 0.2895 0.076 Uiso 1 1 calc R
C10 C 0.81828(16) 0.25303(15) 0.27952(15) 0.0597(7) Uani 1 1 d .
H10 H 0.7769 0.2281 0.3065 0.072 Uiso 1 1 calc R
C11 C 0.88234(15) 0.35931(15) 0.20900(16) 0.0596(7) Uani 1 1 d .
C12 C 0.88507(15) 0.42986(16) 0.17781(16) 0.0621(7) Uani 1 1 d .
C13 C 0.60886(15) 0.23858(14) 0.19197(16) 0.0568(6) Uani 1 1 d .
H13 H 0.6109 0.2174 0.2339 0.068 Uiso 1 1 calc R
C14 C 0.59220(16) 0.19975(17) 0.16229(16) 0.0632(7) Uani 1 1 d .
H14 H 0.5827 0.1535 0.1843 0.076 Uiso 1 1 calc R
C15 C 0.59044(15) 0.23210(16) 0.10023(15) 0.0601(7) Uani 1 1 d .
H15 H 0.5779 0.2073 0.0808 0.072 Uiso 1 1 calc R
C16 C 0.60639(15) 0.29934(16) 0.06614(15) 0.0583(6) Uani 1 1 d .
C17 C 0.60639(15) 0.33130(17) 0.00286(16) 0.0621(7) Uani 1 1 d .
H17 H 0.5969 0.3063 -0.0180 0.075 Uiso 1 1 calc R
C18 C 0.62049(16) 0.40094(17) -0.03026(16) 0.0632(7) Uani 1 1 d .
H18 H 0.6197 0.4220 -0.0727 0.076 Uiso 1 1 calc R
C19 C 0.63584(16) 0.43912(16) 0.00020(15) 0.0598(7) Uani 1 1 d .
C20 C 0.65193(16) 0.50569(15) -0.02915(15) 0.0605(7) Uani 1 1 d .
H20 H 0.6550 0.5285 -0.0728 0.073 Uiso 1 1 calc R
C21 C 0.66437(15) 0.54202(15) 0.00530(15) 0.0576(6) Uani 1 1 d .
H21 H 0.6754 0.5882 -0.0152 0.069 Uiso 1 1 calc R
C22 C 0.65968(15) 0.50701(15) 0.07025(15) 0.0597(7) Uani 1 1 d .
H22 H 0.6673 0.5303 0.0935 0.072 Uiso 1 1 calc R
C23 C 0.63525(16) 0.40713(15) 0.06382(15) 0.0591(6) Uani 1 1 d .
C24 C 0.62181(15) 0.33700(15) 0.09683(15) 0.0586(6) Uani 1 1 d .
C25 C 0.76321(14) 1.08090(14) 0.18023(16) 0.0562(6) Uani 1 1 d .
H25 H 0.7650 1.0459 0.2179 0.067 Uiso 1 1 calc R
C26 C 0.77752(15) 1.14707(14) 0.17004(16) 0.0575(6) Uani 1 1 d .
H26 H 0.7880 1.1567 0.2010 0.069 Uiso 1 1 calc R
C27 C 0.77582(15) 1.19965(15) 0.11136(14) 0.0586(7) Uani 1 1 d .
H27 H 0.7886 1.2436 0.1025 0.070 Uiso 1 1 calc R
C28 C 0.75573(15) 1.18693(15) 0.06746(13) 0.0577(7) Uani 1 1 d .
C29 C 0.75372(15) 1.23794(16) 0.00931(15) 0.0623(7) Uani 1 1 d .
H29 H 0.7606 1.2828 0.0018 0.075 Uiso 1 1 calc R
C30 C 0.74144(17) 1.22065(16) -0.03661(16) 0.0676(8) Uani 1 1 d .
H30 H 0.7408 1.2540 -0.0757 0.081 Uiso 1 1 calc R
C31 C 0.72998(15) 1.15312(16) -0.02460(16) 0.0607(7) Uani 1 1 d .
C32 C 0.71746(17) 1.13471(17) -0.07147(16) 0.0678(8) Uani 1 1 d .
H32 H 0.7166 1.1678 -0.1106 0.081 Uiso 1 1 calc R
C33 C 0.70668(16) 1.06904(17) -0.05927(16) 0.0628(7) Uani 1 1 d .
H33 H 0.6980 1.0572 -0.0899 0.075 Uiso 1 1 calc R
C34 C 0.70857(14) 1.01883(14) -0.00040(15) 0.0556(6) Uani 1 1 d .
H34 H 0.7010 0.9739 0.0076 0.067 Uiso 1 1 calc R
C35 C 0.73209(15) 1.10175(14) 0.03374(15) 0.0576(6) Uani 1 1 d .
C36 C 0.74539(14) 1.11978(15) 0.07945(16) 0.0572(6) Uani 1 1 d .
C37 C 0.87405(16) 0.87163(15) -0.00643(16) 0.0611(7) Uani 1 1 d .
H37 H 0.8292 0.8600 0.0033 0.073 Uiso 1 1 calc R
C38 C 0.92280(16) 0.88063(16) -0.06815(16) 0.0620(7) Uani 1 1 d .
H38 H 0.9101 0.8753 -0.0999 0.074 Uiso 1 1 calc R
C39 C 0.98912(16) 0.89715(16) -0.08316(16) 0.0639(7) Uani 1 1 d .
H39 H 1.0210 0.9016 -0.1244 0.077 Uiso 1 1 calc R
C40 C 1.00921(15) 0.90728(15) -0.03726(15) 0.0587(7) Uani 1 1 d .
C41 C 1.07481(15) 0.92525(14) -0.05014(16) 0.0600(7) Uani 1 1 d .
H41 H 1.1075 0.9308 -0.0913 0.072 Uiso 1 1 calc R
C42 C 1.09373(15) 0.93528(15) -0.00468(15) 0.0611(7) Uani 1 1 d .
H42 H 1.1383 0.9486 -0.0150 0.073 Uiso 1 1 calc R
C43 C 1.04537(16) 0.92523(17) 0.05686(16) 0.0641(7) Uani 1 1 d .
C44 C 1.06182(15) 0.93316(15) 0.10657(16) 0.0594(7) Uani 1 1 d .
H44 H 1.1064 0.9441 0.0983 0.071 Uiso 1 1 calc R
C45 C 1.01238(17) 0.92491(16) 0.16751(17) 0.0636(7) Uani 1 1 d .
H45 H 1.0235 0.9314 0.1997 0.076 Uiso 1 1 calc R
C46 C 0.94463(16) 0.90653(15) 0.18058(15) 0.0633(7) Uani 1 1 d .
H46 H 0.9115 0.9001 0.2218 0.076 Uiso 1 1 calc R
C47 C 0.97849(14) 0.90766(15) 0.07234(15) 0.0572(6) Uani 1 1 d .
C48 C 0.96051(14) 0.89865(15) 0.02568(15) 0.0581(6) Uani 1 1 d .
C49 C 0.78254(16) 0.41986(15) 0.78585(14) 0.0580(6) Uani 1 1 d .
H49 H 0.7737 0.3857 0.7743 0.070 Uiso 1 1 calc R
C50 C 0.79992(15) 0.40489(15) 0.83986(15) 0.0580(6) Uani 1 1 d .
H50 H 0.8029 0.3604 0.8651 0.070 Uiso 1 1 calc R
C51 C 0.81288(16) 0.45491(16) 0.85680(15) 0.0601(7) Uani 1 1 d .
H51 H 0.8253 0.4438 0.8933 0.072 Uiso 1 1 calc R
C52 C 0.80808(15) 0.52205(15) 0.82121(14) 0.0574(6) Uani 1 1 d .
C53 C 0.82087(16) 0.57190(16) 0.83776(16) 0.0611(7) Uani 1 1 d .
H53 H 0.8328 0.5616 0.8744 0.073 Uiso 1 1 calc R
C54 C 0.81615(17) 0.64047(16) 0.79922(16) 0.0625(7) Uani 1 1 d .
H54 H 0.8250 0.6747 0.8106 0.075 Uiso 1 1 calc R
C55 C 0.79874(15) 0.65463(16) 0.74635(15) 0.0575(6) Uani 1 1 d .
C56 C 0.79756(17) 0.71821(16) 0.70213(18) 0.0639(7) Uani 1 1 d .
H56 H 0.8071 0.7543 0.7108 0.077 Uiso 1 1 calc R
C57 C 0.78319(16) 0.73268(16) 0.64539(14) 0.0598(7) Uani 1 1 d .
H57 H 0.7824 0.7768 0.6177 0.072 Uiso 1 1 calc R
C58 C 0.76991(14) 0.67835(14) 0.63146(14) 0.0557(6) Uani 1 1 d .
H58 H 0.7594 0.6867 0.5943 0.067 Uiso 1 1 calc R
C59 C 0.78593(15) 0.60322(15) 0.72783(14) 0.0563(6) Uani 1 1 d .
C60 C 0.79015(15) 0.53766(15) 0.76587(15) 0.0581(6) Uani 1 1 d .
C61 C 0.88001(15) 0.61752(15) 0.42133(14) 0.0572(6) Uani 1 1 d .
H61 H 0.8403 0.6368 0.4362 0.069 Uiso 1 1 calc R
C62 C 0.93285(14) 0.65499(16) 0.36160(15) 0.0565(6) Uani 1 1 d .
H62 H 0.9283 0.6989 0.3363 0.068 Uiso 1 1 calc R
C63 C 0.99201(16) 0.62501(16) 0.34110(14) 0.0586(6) Uani 1 1 d .
H63 H 1.0272 0.6505 0.3024 0.070 Uiso 1 1 calc R
C64 C 1.00087(13) 0.56061(14) 0.37460(16) 0.0546(6) Uani 1 1 d .
C65 C 1.05900(15) 0.52862(15) 0.35641(15) 0.0575(6) Uani 1 1 d .
H65 H 1.0953 0.5508 0.3172 0.069 Uiso 1 1 calc R
C66 C 1.06240(13) 0.46278(13) 0.39759(11) 0.0458(5) Uani 1 1 d .
H66 H 1.1014 0.4414 0.3857 0.055 Uiso 1 1 calc R
C67 C 1.00906(14) 0.42924(14) 0.45529(15) 0.0538(6) Uani 1 1 d .
C68 C 1.01285(15) 0.36255(14) 0.49721(14) 0.0556(6) Uani 1 1 d .
H68 H 1.0519 0.3412 0.4854 0.067 Uiso 1 1 calc R
C69 C 0.95934(14) 0.32918(14) 0.55505(14) 0.0533(6) Uani 1 1 d .
H69 H 0.9612 0.2849 0.5817 0.064 Uiso 1 1 calc R
C70 C 0.90202(15) 0.36299(15) 0.57326(14) 0.0545(6) Uani 1 1 d .
H70 H 0.8668 0.3415 0.6136 0.065 Uiso 1 1 calc R
C71 C 0.95037(15) 0.46071(15) 0.47441(13) 0.0545(6) Uani 1 1 d .
C72 C 0.94629(14) 0.52595(15) 0.43404(14) 0.0549(6) Uani 1 1 d .
C73 C 0.69090(14) 0.26723(13) 0.41266(14) 0.0540(6) Uani 1 1 d .
H73A H 0.6658 0.2452 0.4594 0.081 Uiso 1 1 calc R
H73B H 0.7065 0.3121 0.4029 0.081 Uiso 1 1 calc R
H73C H 0.7289 0.2427 0.3996 0.081 Uiso 1 1 calc R
C74 C 0.64771(14) 0.26974(13) 0.37633(13) 0.0520(6) Uani 1 1 d .
C75 C 0.59026(15) 0.24349(14) 0.38823(15) 0.0577(6) Uani 1 1 d .
C76 C 0.57016(15) 0.26685(14) 0.33767(15) 0.0571(6) Uani 1 1 d .
C77 C 0.50945(16) 0.25304(14) 0.32689(15) 0.0590(7) Uani 1 1 d .
H77A H 0.5182 0.2208 0.3067 0.088 Uiso 1 1 calc R
H77B H 0.4986 0.2939 0.2983 0.088 Uiso 1 1 calc R
H77C H 0.4723 0.2355 0.3687 0.088 Uiso 1 1 calc R
C78 C 0.69756(15) 0.50122(16) 0.32673(14) 0.0588(6) Uani 1 1 d .
H78A H 0.6855 0.5414 0.3350 0.088 Uiso 1 1 calc R
H78B H 0.7442 0.5067 0.2984 0.088 Uiso 1 1 calc R
H78C H 0.6902 0.4640 0.3680 0.088 Uiso 1 1 calc R
C79 C 0.65476(14) 0.48806(15) 0.29352(14) 0.0565(6) Uani 1 1 d .
C80 C 0.59525(14) 0.51241(14) 0.29026(14) 0.0553(6) Uani 1 1 d .
C81 C 0.57855(14) 0.48370(15) 0.25224(15) 0.0570(6) Uani 1 1 d .
C82 C 0.52191(15) 0.49387(15) 0.22805(16) 0.0612(7) Uani 1 1 d .
H82A H 0.4803 0.4753 0.2651 0.092 Uiso 1 1 calc R
H82B H 0.5292 0.4718 0.1979 0.092 Uiso 1 1 calc R
H82C H 0.5198 0.5410 0.2056 0.092 Uiso 1 1 calc R
C83 C 0.55378(14) 0.55300(14) 0.32366(14) 0.0573(7) Uani 1 1 d .
H83A H 0.5769 0.5640 0.3476 0.069 Uiso 1 1 calc R
H83B H 0.5120 0.5265 0.3561 0.069 Uiso 1 1 calc R
C84 C 0.53658(15) 0.61897(14) 0.27750(13) 0.0528(6) Uani 1 1 d .
C85 C 0.47137(15) 0.63799(14) 0.29181(15) 0.0566(6) Uani 1 1 d .
H85 H 0.4374 0.6118 0.3313 0.068 Uiso 1 1 calc R
C86 C 0.45599(16) 0.69526(15) 0.24835(16) 0.0619(7) Uani 1 1 d .
C87 C 0.50682(16) 0.73459(15) 0.18962(15) 0.0581(6) Uani 1 1 d .
H87 H 0.4973 0.7734 0.1600 0.070 Uiso 1 1 calc R
C88 C 0.57256(14) 0.71511(14) 0.17554(14) 0.0521(6) Uani 1 1 d .
C89 C 0.58755(15) 0.65750(14) 0.21796(14) 0.0529(6) Uani 1 1 d .
H89 H 0.6312 0.6443 0.2071 0.064 Uiso 1 1 calc R
C90 C 0.61346(16) 0.29220(15) 0.73773(16) 0.0619(7) Uani 1 1 d .
H90A H 0.6231 0.2622 0.7143 0.074 Uiso 1 1 calc R
H90B H 0.6181 0.2676 0.7800 0.074 Uiso 1 1 calc R
C91 C 0.62756(15) 0.75920(13) 0.10600(16) 0.0596(7) Uani 1 1 d .
H91A H 0.6554 0.7303 0.0858 0.072 Uiso 1 1 calc R
H91B H 0.6058 0.7869 0.0765 0.072 Uiso 1 1 calc R
C92 C 0.59052(15) 0.89655(14) 0.12749(15) 0.0565(6) Uani 1 1 d .
H92A H 0.5954 0.9412 0.1254 0.085 Uiso 1 1 calc R
H92B H 0.5565 0.8699 0.1693 0.085 Uiso 1 1 calc R
H92C H 0.5775 0.8982 0.0920 0.085 Uiso 1 1 calc R
C93 C 0.65706(15) 0.86550(14) 0.12089(15) 0.0572(6) Uani 1 1 d .
C94 C 0.67054(14) 0.80300(14) 0.11650(14) 0.0548(6) Uani 1 1 d .
C95 C 0.73490(15) 0.79629(15) 0.12295(14) 0.0550(6) Uani 1 1 d .
C96 C 0.77332(15) 0.73434(15) 0.12560(15) 0.0592(6) Uani 1 1 d .
H96A H 0.8195 0.7450 0.1172 0.089 Uiso 1 1 calc R
H96B H 0.7714 0.7196 0.0925 0.089 Uiso 1 1 calc R
H96C H 0.7533 0.6992 0.1687 0.089 Uiso 1 1 calc R
C97 C 0.64226(14) 0.95747(14) 0.30169(15) 0.0576(7) Uani 1 1 d .
H97A H 0.6287 0.9808 0.2648 0.086 Uiso 1 1 calc R
H97B H 0.6556 0.9894 0.3152 0.086 Uiso 1 1 calc R
H97C H 0.6052 0.9275 0.3380 0.086 Uiso 1 1 calc R
C98 C 0.70063(15) 0.91786(15) 0.28138(15) 0.0587(7) Uani 1 1 d .
C99 C 0.72407(14) 0.87457(14) 0.32600(14) 0.0553(6) Uani 1 1 d .
C100 C 0.77188(13) 0.84567(13) 0.28763(14) 0.0495(5) Uani 1 1 d .
C101 C 0.82162(15) 0.78992(15) 0.30011(15) 0.0584(6) Uani 1 1 d .
H10A H 0.8050 0.7497 0.3002 0.088 Uiso 1 1 calc R
H10B H 0.8249 0.7807 0.3422 0.088 Uiso 1 1 calc R
H10C H 0.8654 0.8053 0.2655 0.088 Uiso 1 1 calc R
C102 C 0.70719(15) 0.85457(15) 0.39812(14) 0.0603(7) Uani 1 1 d .
H10D H 0.7006 0.8945 0.4082 0.072 Uiso 1 1 calc R
H10E H 0.7449 0.8339 0.4092 0.072 Uiso 1 1 calc R
C103 C 0.64119(15) 0.80356(15) 0.44316(15) 0.0598(7) Uani 1 1 d .
C104 C 0.58014(13) 0.82664(14) 0.46870(14) 0.0505(5) Uani 1 1 d .
H104 H 0.5771 0.8721 0.4602 0.061 Uiso 1 1 calc R
C105 C 0.52255(14) 0.78147(14) 0.50752(13) 0.0546(6) Uani 1 1 d .
C106 C 0.52787(14) 0.71356(14) 0.52040(14) 0.0523(6) Uani 1 1 d .
H106 H 0.4895 0.6836 0.5470 0.063 Uiso 1 1 calc R
C107 C 0.58882(14) 0.68925(14) 0.49469(13) 0.0513(5) Uani 1 1 d .
C108 C 0.64597(15) 0.73611(14) 0.45613(15) 0.0576(6) Uani 1 1 d .
H108 H 0.6878 0.7211 0.4391 0.069 Uiso 1 1 calc R
C109 C 0.45613(14) 0.80630(14) 0.53897(13) 0.0546(6) Uani 1 1 d .
H10F H 0.4308 0.8153 0.5103 0.066 Uiso 1 1 calc R
H10G H 0.4654 0.8485 0.5409 0.066 Uiso 1 1 calc R
C110 C 0.59309(14) 0.61566(14) 0.51203(15) 0.0566(6) Uani 1 1 d .
H11A H 0.6018 0.6062 0.4728 0.068 Uiso 1 1 calc R
H11B H 0.5502 0.5919 0.5451 0.068 Uiso 1 1 calc R
C111 C 0.61582(16) 0.62143(15) 0.63507(16) 0.0623(7) Uani 1 1 d .
H11X H 0.5749 0.6308 0.6267 0.093 Uiso 1 1 calc R
H11Y H 0.6373 0.6622 0.6292 0.093 Uiso 1 1 calc R
H11Z H 0.6056 0.5895 0.6797 0.093 Uiso 1 1 calc R
C112 C 0.66157(14) 0.59338(13) 0.58810(15) 0.0543(6) Uani 1 1 d .
C113 C 0.64990(14) 0.58946(15) 0.53965(14) 0.0564(6) Uani 1 1 d .
C114 C 0.70648(13) 0.55831(13) 0.50671(13) 0.0495(5) Uani 1 1 d .
C115 C 0.72346(14) 0.54548(14) 0.44542(14) 0.0531(6) Uani 1 1 d .
H11F H 0.7506 0.5835 0.4079 0.080 Uiso 1 1 calc R
H11G H 0.6827 0.5382 0.4399 0.080 Uiso 1 1 calc R
H11H H 0.7481 0.5064 0.4488 0.080 Uiso 1 1 calc R
C116 C 0.62997(16) 0.40002(16) 0.79186(15) 0.0603(7) Uani 1 1 d .
H11I H 0.6589 0.4093 0.8111 0.090 Uiso 1 1 calc R
H11J H 0.6019 0.3592 0.8222 0.090 Uiso 1 1 calc R
H11K H 0.6022 0.4364 0.7829 0.090 Uiso 1 1 calc R
C117 C 0.67290(15) 0.39230(13) 0.72710(15) 0.0561(6) Uani 1 1 d .
C118 C 0.66847(14) 0.34980(14) 0.69853(15) 0.0536(6) Uani 1 1 d .
C119 C 0.71539(15) 0.35972(14) 0.64093(15) 0.0563(6) Uani 1 1 d .
C120 C 0.73440(14) 0.32787(15) 0.59181(16) 0.0556(6) Uani 1 1 d .
H12A H 0.6996 0.2940 0.6047 0.083 Uiso 1 1 calc R
H12B H 0.7760 0.3077 0.5902 0.083 Uiso 1 1 calc R
H12C H 0.7400 0.3613 0.5488 0.083 Uiso 1 1 calc R
F1 F 0.85769(9) 0.32218(9) 0.72428(9) 0.0648(4) Uani 1 1 d .
F2 F 0.84984(10) 0.24610(10) 0.82595(9) 0.0676(4) Uani 1 1 d .
F3 F 0.82597(10) 0.15828(9) 0.80109(10) 0.0718(5) Uani 1 1 d .
F4 F 0.76632(9) 0.25210(9) 0.78636(9) 0.0631(4) Uani 1 1 d .
F5 F 0.82958(10) 0.23966(9) 0.70757(9) 0.0658(4) Uani 1 1 d .
F6 F 0.91653(9) 0.22884(9) 0.73560(10) 0.0635(4) Uani 1 1 d .
F7 F 0.88302(10) 0.36163(10) -0.00751(10) 0.0703(5) Uani 1 1 d .
F8 F 0.80045(10) 0.44962(10) 0.06903(10) 0.0687(5) Uani 1 1 d .
F9 F 0.85296(10) 0.46788(9) -0.03130(9) 0.0700(5) Uani 1 1 d .
F10 F 0.81470(9) 0.34836(9) 0.10520(9) 0.0619(4) Uani 1 1 d .
F11 F 0.90525(9) 0.42884(9) 0.03824(9) 0.0667(4) Uani 1 1 d .
F12 F 0.77640(9) 0.38063(9) 0.03113(9) 0.0659(4) Uani 1 1 d .
F13 F 0.36885(10) 0.32650(9) 0.25064(9) 0.0670(4) Uani 1 1 d .
F14 F 0.38610(9) 0.43871(9) 0.17743(9) 0.0632(4) Uani 1 1 d .
F15 F 0.46367(10) 0.42140(10) 0.09498(10) 0.0720(5) Uani 1 1 d .
F16 F 0.42446(11) 0.31035(10) 0.15596(11) 0.0767(5) Uani 1 1 d .
F17 F 0.34969(9) 0.36109(10) 0.14040(10) 0.0671(4) Uani 1 1 d .
F18 F 0.48224(9) 0.38128(10) 0.19307(9) 0.0669(4) Uani 1 1 d .
F19 F 0.87167(9) 0.74427(9) 0.88037(9) 0.0626(4) Uani 1 1 d .
F20 F 0.86192(9) 0.69427(9) 0.99163(9) 0.0633(4) Uani 1 1 d .
F21 F 0.75497(10) 0.64747(9) 1.03259(10) 0.0687(5) Uani 1 1 d .
F22 F 0.74689(9) 0.69843(9) 0.93064(10) 0.0670(4) Uani 1 1 d .
F23 F 0.83602(9) 0.63824(9) 0.94213(9) 0.0643(4) Uani 1 1 d .
F24 F 0.78609(10) 0.76817(9) 0.97638(9) 0.0653(4) Uani 1 1 d .
F25 F 0.79016(9) 0.38469(10) 0.41765(10) 0.0691(5) Uani 1 1 d .
F26 F 0.86156(10) 0.45097(11) 0.30987(11) 0.0767(5) Uani 1 1 d .
F27 F 0.94896(10) 0.42000(10) 0.32234(11) 0.0736(5) Uani 1 1 d .
F28 F 0.87770(10) 0.34693(10) 0.43805(10) 0.0684(5) Uani 1 1 d .
F29 F 0.87638(10) 0.48202(10) 0.37326(10) 0.0712(5) Uani 1 1 d .
F30 F 0.86028(9) 0.32941(10) 0.36979(10) 0.0675(4) Uani 1 1 d .
F31 F 0.91948(9) 0.09303(9) 0.22884(9) 0.0626(4) Uani 1 1 d .
F32 F 0.92506(10) 0.03250(10) 0.33271(10) 0.0677(4) Uani 1 1 d .
F33 F 0.86033(10) -0.05079(10) 0.33146(11) 0.0775(6) Uani 1 1 d .
F34 F 0.87739(9) 0.01742(9) 0.22240(9) 0.0657(4) Uani 1 1 d .
F35 F 0.95499(9) -0.00577(10) 0.26563(9) 0.0682(5) Uani 1 1 d .
F36 F 0.82528(9) 0.05152(10) 0.29467(9) 0.0690(5) Uani 1 1 d .
N1 N 0.82269(12) 0.45453(12) 0.19082(12) 0.0529(5) Uani 1 1 d .
N2 N 0.82070(12) 0.32250(12) 0.24892(12) 0.0571(5) Uani 1 1 d .
N3 N 0.62182(12) 0.30537(12) 0.16078(12) 0.0533(5) Uani 1 1 d .
N4 N 0.64383(12) 0.43771(12) 0.10146(12) 0.0563(5) Uani 1 1 d .
N5 N 0.74650(12) 1.06700(12) 0.13503(12) 0.0573(6) Uani 1 1 d .
N6 N 0.72146(13) 1.03536(12) 0.04546(12) 0.0579(5) Uani 1 1 d .
N7 N 0.89301(12) 0.88018(13) 0.04049(12) 0.0585(6) Uani 1 1 d .
N8 N 0.92771(13) 0.89832(13) 0.13359(13) 0.0600(6) Uani 1 1 d .
N9 N 0.77827(13) 0.48627(13) 0.74848(12) 0.0579(5) Uani 1 1 d .
N10 N 0.77212(12) 0.61339(12) 0.67145(12) 0.0545(5) Uani 1 1 d .
N11 N 0.88742(12) 0.55197(12) 0.45781(12) 0.0545(5) Uani 1 1 d .
N12 N 0.89659(12) 0.42691(12) 0.53309(12) 0.0524(5) Uani 1 1 d .
N13 N 0.67654(12) 0.44846(12) 0.25509(12) 0.0557(5) Uani 1 1 d .
N14 N 0.63187(12) 0.44737(12) 0.22779(12) 0.0559(5) Uani 1 1 d .
N15 N 0.66898(12) 0.31040(12) 0.30844(12) 0.0544(5) Uani 1 1 d .
N16 N 0.62188(13) 0.30805(12) 0.28745(12) 0.0565(5) Uani 1 1 d .
N17 N 0.70386(12) 0.89183(12) 0.13082(12) 0.0568(5) Uani 1 1 d .
N18 N 0.75373(12) 0.84841(12) 0.12841(12) 0.0571(5) Uani 1 1 d .
N19 N 0.73201(12) 0.92140(12) 0.22214(12) 0.0564(5) Uani 1 1 d .
N20 N 0.77877(12) 0.87961(12) 0.22416(12) 0.0554(5) Uani 1 1 d .
N21 N 0.71795(11) 0.56257(11) 0.59535(11) 0.0514(5) Uani 1 1 d .
N22 N 0.74649(12) 0.54672(12) 0.54419(11) 0.0535(5) Uani 1 1 d .
N23 N 0.72347(12) 0.43833(12) 0.67945(12) 0.0543(5) Uani 1 1 d .
N24 N 0.75434(12) 0.42143(12) 0.62670(12) 0.0538(5) Uani 1 1 d .
P1 P 0.83998(4) 0.24296(4) 0.76511(4) 0.06316(19) Uani 1 1 d .
P2 P 0.84168(4) 0.40267(4) 0.03447(4) 0.06186(19) Uani 1 1 d .
P3 P 0.41881(4) 0.37697(5) 0.16895(5) 0.0659(2) Uani 1 1 d .
P4 P 0.80572(4) 0.70486(4) 0.95574(4) 0.06245(19) Uani 1 1 d .
P5 P 0.86557(4) 0.40001(5) 0.37645(5) 0.0657(2) Uani 1 1 d .
P6 P 0.88575(4) 0.02629(4) 0.28372(4) 0.06262(19) Uani 1 1 d .
Pd1 Pd 0.746397(11) 0.384612(11) 0.250758(11) 0.05535(6) Uani 1 1 d .
Pd2 Pd 0.628627(11) 0.375288(11) 0.196625(11) 0.05549(6) Uani 1 1 d .
Pd3 Pd 0.723871(11) 0.977791(11) 0.135832(11) 0.05644(6) Uani 1 1 d .
Pd4 Pd 0.838532(11) 0.875004(12) 0.135020(11) 0.05899(6) Uani 1 1 d .
Pd5 Pd 0.746599(11) 0.528593(11) 0.671660(11) 0.05558(6) Uani 1 1 d .
Pd6 Pd 0.818640(11) 0.485116(11) 0.542858(11) 0.05629(6) Uani 1 1 d .

loop_
_atom_site_aniso_label
_atom_site_aniso_U_11
_atom_site_aniso_U_22
_atom_site_aniso_U_33
_atom_site_aniso_U_23
_atom_site_aniso_U_13
_atom_site_aniso_U_12
C1 0.0456(13) 0.0512(14) 0.0558(15) -0.0105(12) -0.0132(11) -0.0047(11)
C2 0.0531(15) 0.0509(14) 0.0576(16) -0.0138(12) 0.0087(12) -0.0053(12)
C3 0.0493(14) 0.0569(16) 0.0594(16) -0.0140(13) 0.0014(12) -0.0064(12)
C4 0.0549(16) 0.0547(16) 0.0639(18) -0.0177(14) 0.0015(13) -0.0018(12)
C5 0.0496(14) 0.0604(16) 0.0671(18) -0.0188(14) -0.0113(13) -0.0052(12)
C6 0.0498(15) 0.0647(18) 0.0596(17) -0.0082(14) -0.0073(13) 0.0035(13)
C7 0.0523(15) 0.0574(16) 0.0584(16) -0.0050(13) -0.0087(13) 0.0034(12)
C8 0.0596(18) 0.0575(17) 0.0684(19) -0.0124(15) 0.0054(15) 0.0102(14)
C9 0.0609(17) 0.0503(14) 0.0577(16) -0.0136(12) -0.0070(13) 0.0077(12)
C10 0.0559(15) 0.0535(15) 0.0547(15) -0.0102(12) -0.0159(12) 0.0064(12)
C11 0.0512(14) 0.0528(14) 0.0579(16) -0.0161(12) -0.0072(12) 0.0020(11)
C12 0.0508(14) 0.0542(15) 0.0563(16) -0.0064(12) -0.0078(12) -0.0011(12)
C13 0.0565(15) 0.0495(14) 0.0587(15) -0.0203(12) -0.0178(12) 0.0156(11)
C14 0.0539(15) 0.0578(16) 0.0599(16) -0.0140(13) -0.0081(13) -0.0128(12)
C15 0.0516(14) 0.0589(16) 0.0548(15) -0.0201(13) -0.0025(12) -0.0137(12)
C16 0.0503(14) 0.0594(15) 0.0570(15) -0.0174(13) -0.0143(12) -0.0088(12)
C17 0.0498(14) 0.0693(18) 0.0584(16) -0.0149(14) -0.0166(12) -0.0218(13)
C18 0.0564(16) 0.0677(18) 0.0513(15) -0.0141(13) -0.0109(12) -0.0148(13)
C19 0.0545(15) 0.0589(16) 0.0540(15) -0.0131(12) -0.0143(12) -0.0075(12)
C20 0.0651(17) 0.0534(15) 0.0503(14) -0.0152(12) -0.0137(13) 0.0078(13)
C21 0.0544(15) 0.0519(14) 0.0590(16) -0.0132(12) -0.0225(13) 0.0086(11)
C22 0.0550(15) 0.0541(15) 0.0550(15) -0.0085(12) -0.0143(12) -0.0150(12)
C23 0.0581(15) 0.0541(15) 0.0533(15) -0.0116(12) -0.0157(12) -0.0079(12)
C24 0.0547(15) 0.0562(15) 0.0527(14) -0.0128(12) -0.0126(12) -0.0133(12)
C25 0.0464(13) 0.0476(13) 0.0637(16) -0.0172(12) -0.0141(12) 0.0075(10)
C26 0.0509(14) 0.0481(13) 0.0643(16) -0.0197(12) -0.0147(12) 0.0099(11)
C27 0.0543(15) 0.0489(13) 0.0494(14) -0.0132(11) 0.0020(11) -0.0096(11)
C28 0.0545(14) 0.0534(14) 0.0401(12) -0.0149(11) 0.0081(11) -0.0076(11)
C29 0.0523(15) 0.0549(15) 0.0499(14) -0.0096(12) 0.0040(12) -0.0085(12)
C30 0.0659(18) 0.0546(16) 0.0527(16) 0.0033(13) -0.0120(14) -0.0159(13)
C31 0.0498(14) 0.0547(15) 0.0578(16) -0.0130(12) -0.0078(12) 0.0046(12)
C32 0.0656(18) 0.0578(16) 0.0514(15) 0.0016(13) -0.0114(13) -0.0138(14)
C33 0.0541(15) 0.0632(17) 0.0547(15) -0.0104(13) -0.0139(12) -0.0061(13)
C34 0.0490(13) 0.0481(13) 0.0561(15) -0.0103(11) -0.0132(11) -0.0087(11)
C35 0.0506(14) 0.0472(13) 0.0568(15) -0.0104(11) -0.0082(12) -0.0098(11)
C36 0.0414(12) 0.0527(14) 0.0617(16) -0.0133(12) -0.0092(11) -0.0098(10)
C37 0.0524(15) 0.0549(15) 0.0620(16) -0.0213(13) -0.0040(12) -0.0161(12)
C38 0.0590(16) 0.0563(15) 0.0551(15) -0.0148(13) -0.0098(13) -0.0057(12)
C39 0.0578(16) 0.0569(16) 0.0582(16) -0.0225(13) 0.0021(13) -0.0138(13)
C40 0.0498(14) 0.0501(14) 0.0523(14) -0.0071(11) -0.0050(11) -0.0055(11)
C41 0.0515(14) 0.0487(14) 0.0652(17) -0.0280(13) 0.0022(12) -0.0069(11)
C42 0.0506(14) 0.0515(14) 0.0573(16) -0.0080(12) -0.0052(12) -0.0138(11)
C43 0.0510(15) 0.0660(18) 0.0579(16) -0.0151(14) -0.0078(12) -0.0130(13)
C44 0.0523(14) 0.0502(14) 0.0622(16) -0.0124(12) -0.0148(13) -0.0076(11)
C45 0.0626(17) 0.0533(15) 0.0628(17) -0.0174(13) -0.0134(14) -0.0093(13)
C46 0.0619(17) 0.0517(14) 0.0507(15) -0.0050(12) -0.0052(13) -0.0181(13)
C47 0.0481(14) 0.0505(14) 0.0542(15) -0.0094(11) -0.0081(11) -0.0091(11)
C48 0.0478(13) 0.0527(14) 0.0539(15) -0.0119(12) -0.0043(11) -0.0109(11)
C49 0.0611(16) 0.0527(14) 0.0435(13) -0.0083(11) -0.0091(11) -0.0146(12)
C50 0.0594(16) 0.0557(15) 0.0570(15) -0.0239(12) -0.0197(13) 0.0183(12)
C51 0.0640(17) 0.0566(15) 0.0484(14) -0.0116(12) -0.0155(12) -0.0090(13)
C52 0.0548(15) 0.0543(14) 0.0457(13) -0.0100(11) -0.0070(11) -0.0128(12)
C53 0.0569(16) 0.0578(16) 0.0545(15) -0.0164(13) -0.0089(12) -0.0088(12)
C54 0.0633(17) 0.0579(16) 0.0568(16) -0.0135(13) -0.0180(13) -0.0157(13)
C55 0.0511(14) 0.0601(16) 0.0516(14) -0.0185(12) -0.0095(11) -0.0104(12)
C56 0.0619(17) 0.0582(16) 0.0724(19) -0.0181(14) -0.0308(15) -0.0106(13)
C57 0.0599(16) 0.0567(15) 0.0468(14) -0.0149(12) -0.0055(12) -0.0116(12)
C58 0.0510(14) 0.0536(14) 0.0504(14) -0.0090(11) -0.0142(11) -0.0156(11)
C59 0.0553(15) 0.0559(15) 0.0450(13) -0.0142(11) -0.0085(11) -0.0075(12)
C60 0.0533(14) 0.0541(14) 0.0534(15) -0.0107(12) -0.0140(12) -0.0071(11)
C61 0.0564(15) 0.0565(15) 0.0462(13) -0.0140(11) -0.0133(11) 0.0137(12)
C62 0.0493(14) 0.0597(15) 0.0516(14) -0.0140(12) -0.0170(11) 0.0040(11)
C63 0.0574(15) 0.0612(16) 0.0450(13) -0.0149(12) -0.0124(11) 0.0079(12)
C64 0.0402(12) 0.0483(13) 0.0656(16) -0.0177(12) -0.0120(11) -0.0068(10)
C65 0.0526(14) 0.0540(14) 0.0497(14) -0.0147(12) -0.0066(11) 0.0003(11)
C66 0.0496(12) 0.0573(13) 0.0347(10) -0.0185(10) -0.0188(9) -0.0003(10)
C67 0.0490(13) 0.0460(13) 0.0551(14) -0.0154(11) -0.0117(11) 0.0047(10)
C68 0.0570(15) 0.0518(14) 0.0449(13) -0.0152(11) -0.0097(11) 0.0115(11)
C69 0.0493(13) 0.0514(13) 0.0491(13) -0.0134(11) -0.0143(11) 0.0073(11)
C70 0.0561(14) 0.0539(14) 0.0451(13) -0.0173(11) -0.0132(11) 0.0125(11)
C71 0.0567(15) 0.0556(14) 0.0442(13) -0.0179(11) -0.0143(11) 0.0140(12)
C72 0.0503(14) 0.0547(14) 0.0498(14) -0.0170(12) -0.0124(11) 0.0101(11)
C73 0.0545(14) 0.0418(12) 0.0492(13) -0.0080(10) -0.0123(11) 0.0092(10)
C74 0.0477(13) 0.0460(12) 0.0464(13) -0.0112(10) -0.0078(10) 0.0076(10)
C75 0.0554(15) 0.0482(13) 0.0501(14) -0.0095(11) -0.0078(12) -0.0027(11)
C76 0.0503(14) 0.0456(13) 0.0565(15) -0.0086(11) -0.0097(12) -0.0046(11)
C77 0.0622(16) 0.0430(13) 0.0557(15) -0.0089(11) -0.0122(13) -0.0145(11)
C78 0.0538(15) 0.0571(15) 0.0472(13) -0.0110(12) -0.0089(11) 0.0061(12)
C79 0.0456(13) 0.0550(14) 0.0469(13) -0.0133(11) 0.0010(10) -0.0043(11)
C80 0.0441(12) 0.0473(13) 0.0529(14) -0.0130(11) -0.0003(11) -0.0026(10)
C81 0.0487(14) 0.0507(14) 0.0512(14) -0.0115(11) -0.0041(11) -0.0036(11)
C82 0.0543(15) 0.0516(14) 0.0606(16) -0.0119(12) -0.0136(13) 0.0063(12)
C83 0.0485(13) 0.0465(13) 0.0455(13) -0.0082(11) 0.0081(11) -0.0074(10)
C84 0.0566(14) 0.0508(13) 0.0419(12) -0.0195(11) -0.0065(11) 0.0035(11)
C85 0.0495(14) 0.0507(14) 0.0549(15) -0.0123(12) -0.0099(11) -0.0101(11)
C86 0.0560(15) 0.0491(14) 0.0579(16) -0.0136(12) -0.0042(13) 0.0043(12)
C87 0.0613(16) 0.0492(14) 0.0502(14) -0.0143(11) -0.0114(12) 0.0056(12)
C88 0.0527(14) 0.0479(13) 0.0496(13) -0.0151(11) -0.0147(11) -0.0069(11)
C89 0.0510(13) 0.0467(13) 0.0476(13) -0.0107(10) -0.0101(11) -0.0063(10)
C90 0.0560(15) 0.0491(14) 0.0579(16) -0.0136(12) -0.0042(13) 0.0043(12)
C91 0.0563(15) 0.0383(12) 0.0627(16) -0.0004(11) -0.0172(13) -0.0060(11)
C92 0.0601(15) 0.0424(12) 0.0521(14) -0.0090(11) -0.0141(12) 0.0024(11)
C93 0.0532(14) 0.0436(13) 0.0555(15) -0.0082(11) -0.0092(12) -0.0058(11)
C94 0.0466(13) 0.0464(13) 0.0509(14) -0.0082(11) -0.0058(11) -0.0039(10)
C95 0.0536(14) 0.0539(14) 0.0440(13) -0.0111(11) -0.0115(11) 0.0027(11)
C96 0.0544(15) 0.0556(15) 0.0544(15) -0.0140(12) -0.0135(12) 0.0043(12)
C97 0.0445(13) 0.0502(14) 0.0529(14) -0.0125(11) 0.0035(11) -0.0102(11)
C98 0.0536(15) 0.0492(14) 0.0513(14) -0.0110(11) -0.0038(12) -0.0025(11)
C99 0.0483(13) 0.0483(13) 0.0489(13) -0.0128(11) -0.0005(11) -0.0077(10)
C100 0.0438(12) 0.0487(13) 0.0522(13) -0.0194(11) -0.0116(10) -0.0093(10)
C101 0.0558(15) 0.0547(15) 0.0496(14) -0.0138(12) -0.0098(12) 0.0024(12)
C102 0.0542(15) 0.0532(14) 0.0460(14) -0.0109(11) 0.0045(11) -0.0087(12)
C103 0.0521(14) 0.0492(14) 0.0496(14) -0.0096(11) 0.0034(11) -0.0059(11)
C104 0.0472(13) 0.0552(14) 0.0504(13) -0.0242(11) -0.0141(11) -0.0034(10)
C105 0.0483(13) 0.0511(14) 0.0432(12) -0.0058(10) -0.0077(10) 0.0067(11)
C106 0.0472(13) 0.0504(13) 0.0505(13) -0.0140(11) -0.0146(11) 0.0041(10)
C107 0.0469(13) 0.0485(13) 0.0436(12) -0.0077(10) -0.0107(10) -0.0002(10)
C108 0.0482(13) 0.0496(14) 0.0515(14) -0.0024(11) -0.0111(11) 0.0020(11)
C109 0.0483(13) 0.0511(13) 0.0432(12) -0.0058(10) -0.0077(10) 0.0067(11)
C110 0.0475(13) 0.0493(13) 0.0522(14) -0.0089(11) -0.0078(11) 0.0061(11)
C111 0.0609(16) 0.0513(14) 0.0546(15) -0.0120(12) -0.0099(13) 0.0107(12)
C112 0.0497(13) 0.0426(12) 0.0544(14) -0.0112(11) -0.0087(11) -0.0022(10)
C113 0.0481(13) 0.0511(14) 0.0495(14) -0.0073(11) -0.0089(11) 0.0048(11)
C114 0.0423(12) 0.0439(12) 0.0502(13) -0.0111(10) -0.0104(10) -0.0037(9)
C115 0.0484(13) 0.0488(13) 0.0498(13) -0.0110(11) -0.0120(11) -0.0048(10)
C116 0.0543(15) 0.0616(16) 0.0497(14) -0.0124(12) -0.0096(12) -0.0119(12)
C117 0.0529(14) 0.0419(12) 0.0532(14) -0.0094(11) -0.0074(11) 0.0042(10)
C118 0.0464(13) 0.0500(13) 0.0559(14) -0.0111(11) -0.0198(11) 0.0048(10)
C119 0.0548(15) 0.0475(13) 0.0580(15) -0.0170(12) -0.0162(12) 0.0104(11)
C120 0.0435(12) 0.0593(15) 0.0650(16) -0.0237(13) -0.0228(12) 0.0121(11)
F1 0.0618(10) 0.0558(9) 0.0599(10) -0.0112(8) -0.0140(8) -0.0077(8)
F2 0.0623(10) 0.0683(11) 0.0553(9) -0.0151(8) -0.0139(8) 0.0121(8)
F3 0.0577(10) 0.0547(9) 0.0684(11) 0.0019(8) -0.0110(8) -0.0083(8)
F4 0.0597(10) 0.0585(9) 0.0563(9) -0.0187(8) -0.0086(8) 0.0000(8)
F5 0.0636(10) 0.0593(10) 0.0535(9) -0.0128(8) -0.0058(8) -0.0114(8)
F6 0.0579(9) 0.0549(9) 0.0675(10) -0.0248(8) -0.0087(8) -0.0104(7)
F7 0.0601(10) 0.0728(12) 0.0654(11) -0.0207(9) -0.0167(9) 0.0101(9)
F8 0.0595(10) 0.0618(10) 0.0654(11) -0.0140(8) -0.0137(8) 0.0065(8)
F9 0.0661(11) 0.0559(9) 0.0582(10) 0.0002(8) -0.0109(8) -0.0147(8)
F10 0.0538(9) 0.0518(9) 0.0511(9) -0.0037(7) -0.0030(7) -0.0100(7)
F11 0.0534(9) 0.0596(10) 0.0569(10) -0.0054(8) -0.0034(7) -0.0111(7)
F12 0.0543(9) 0.0570(9) 0.0552(9) -0.0004(7) -0.0072(7) -0.0084(7)
F13 0.0657(10) 0.0586(10) 0.0600(10) -0.0125(8) -0.0135(8) -0.0110(8)
F14 0.0541(9) 0.0581(9) 0.0652(10) -0.0119(8) -0.0199(8) -0.0066(7)
F15 0.0557(10) 0.0678(11) 0.0614(10) 0.0009(9) -0.0141(8) -0.0025(8)
F16 0.0702(12) 0.0636(11) 0.0753(13) -0.0197(10) -0.0126(10) 0.0081(9)
F17 0.0580(10) 0.0668(11) 0.0624(10) -0.0191(9) -0.0113(8) -0.0073(8)
F18 0.0531(9) 0.0663(10) 0.0598(10) -0.0109(8) -0.0125(8) 0.0073(8)
F19 0.0578(9) 0.0601(9) 0.0568(9) -0.0193(8) -0.0114(8) 0.0085(8)
F20 0.0562(9) 0.0563(9) 0.0590(10) -0.0146(8) -0.0107(8) 0.0092(7)
F21 0.0626(10) 0.0590(10) 0.0613(10) -0.0176(8) -0.0021(8) -0.0067(8)
F22 0.0562(9) 0.0594(10) 0.0699(11) -0.0183(8) -0.0152(8) 0.0122(8)
F23 0.0629(10) 0.0572(9) 0.0578(9) -0.0156(8) -0.0150(8) 0.0136(8)
F24 0.0655(10) 0.0545(9) 0.0568(9) -0.0131(8) -0.0125(8) 0.0130(8)
F25 0.0568(10) 0.0635(10) 0.0679(11) -0.0178(9) -0.0121(8) 0.0144(8)
F26 0.0640(11) 0.0718(12) 0.0701(12) -0.0127(10) -0.0164(9) 0.0177(9)
F27 0.0559(10) 0.0655(11) 0.0744(12) -0.0147(9) -0.0115(9) 0.0114(8)
F28 0.0633(10) 0.0609(10) 0.0646(11) -0.0163(8) -0.0160(9) 0.0131(8)
F29 0.0575(10) 0.0596(10) 0.0719(12) -0.0137(9) -0.0112(9) 0.0124(8)
F30 0.0569(10) 0.0642(10) 0.0680(11) -0.0196(9) -0.0161(8) 0.0121(8)
F31 0.0590(9) 0.0526(9) 0.0563(9) -0.0111(7) -0.0113(8) 0.0092(7)
F32 0.0662(11) 0.0608(10) 0.0620(10) -0.0170(8) -0.0171(8) 0.0126(8)
F33 0.0627(11) 0.0596(10) 0.0749(12) 0.0089(9) -0.0221(9) -0.0074(8)
F34 0.0544(9) 0.0627(10) 0.0576(10) -0.0105(8) -0.0081(8) -0.0080(8)
F35 0.0546(9) 0.0693(11) 0.0601(10) -0.0156(8) -0.0101(8) 0.0114(8)
F36 0.0567(10) 0.0699(11) 0.0568(10) -0.0106(8) -0.0116(8) 0.0119(8)
N1 0.0505(12) 0.0483(11) 0.0510(12) -0.0125(9) -0.0149(10) -0.0048(9)
N2 0.0505(12) 0.0504(12) 0.0513(12) -0.0093(10) -0.0088(10) 0.0011(9)
N3 0.0474(11) 0.0511(12) 0.0526(12) -0.0187(10) -0.0114(9) 0.0088(9)
N4 0.0523(12) 0.0506(12) 0.0539(13) -0.0104(10) -0.0153(10) -0.0060(10)
N5 0.0477(12) 0.0531(12) 0.0457(11) -0.0134(10) 0.0066(9) -0.0112(9)
N6 0.0551(13) 0.0504(12) 0.0488(12) -0.0083(10) -0.0069(10) -0.0129(10)
N7 0.0479(12) 0.0544(13) 0.0523(12) -0.0110(10) -0.0035(10) -0.0128(10)
N8 0.0502(12) 0.0538(13) 0.0560(13) -0.0128(11) -0.0049(10) -0.0084(10)
N9 0.0553(13) 0.0550(13) 0.0501(12) -0.0110(10) -0.0134(10) -0.0069(10)
N10 0.0473(11) 0.0539(12) 0.0528(12) -0.0113(10) -0.0159(10) -0.0091(9)
N11 0.0490(11) 0.0565(13) 0.0476(11) -0.0153(10) -0.0129(9) 0.0118(10)
N12 0.0486(11) 0.0527(12) 0.0518(12) -0.0185(10) -0.0171(10) 0.0096(9)
N13 0.0489(12) 0.0463(11) 0.0505(12) -0.0126(9) -0.0011(9) -0.0012(9)
N14 0.0501(12) 0.0473(11) 0.0507(12) -0.0125(10) -0.0040(10) 0.0020(9)
N15 0.0477(11) 0.0496(12) 0.0484(11) -0.0096(9) -0.0081(9) -0.0011(9)
N16 0.0562(13) 0.0510(12) 0.0471(12) -0.0095(10) -0.0107(10) -0.0093(10)
N17 0.0499(12) 0.0486(12) 0.0490(12) -0.0097(9) -0.0011(9) -0.0091(9)
N18 0.0497(12) 0.0508(12) 0.0484(12) -0.0081(10) -0.0037(10) -0.0087(9)
N19 0.0459(11) 0.0536(12) 0.0483(12) -0.0098(10) -0.0033(9) -0.0055(9)
N20 0.0505(12) 0.0459(11) 0.0486(12) -0.0089(9) -0.0035(9) -0.0087(9)
N21 0.0468(11) 0.0472(11) 0.0483(11) -0.0132(9) -0.0094(9) -0.0030(9)
N22 0.0515(12) 0.0495(12) 0.0474(11) -0.0115(9) -0.0141(9) 0.0110(9)
N23 0.0502(12) 0.0499(12) 0.0503(12) -0.0106(10) -0.0129(10) -0.0047(9)
N24 0.0487(11) 0.0497(11) 0.0505(12) -0.0129(9) -0.0127(9) 0.0086(9)
P1 0.0563(4) 0.0578(4) 0.0521(4) -0.0105(3) -0.0039(3) -0.0106(3)
P2 0.0538(4) 0.0518(4) 0.0511(4) -0.0037(3) -0.0030(3) -0.0100(3)
P3 0.0581(4) 0.0620(4) 0.0607(4) -0.0143(4) -0.0111(4) -0.0107(3)
P4 0.0578(4) 0.0549(4) 0.0567(4) -0.0126(3) -0.0124(3) 0.0107(3)
P5 0.0567(4) 0.0613(4) 0.0635(5) -0.0162(4) -0.0151(4) 0.0126(3)
P6 0.0590(4) 0.0526(4) 0.0563(4) -0.0111(3) -0.0113(3) 0.0092(3)
Pd1 0.05047(11) 0.04947(11) 0.05080(11) -0.01092(9) -0.01065(9) 0.00035(8)
Pd2 0.05195(11) 0.05101(11) 0.05067(11) -0.01160(9) -0.01152(9) -0.00928(9)
Pd3 0.05111(11) 0.05083(11) 0.05047(11) -0.00942(9) -0.00892(9) -0.01063(9)
Pd4 0.04920(11) 0.05243(12) 0.05117(12) -0.01032(9) -0.00046(9) -0.01035(9)
Pd5 0.05101(11) 0.05309(11) 0.04881(11) -0.01097(9) -0.01053(9) -0.00981(9)
Pd6 0.04980(11) 0.05314(11) 0.05136(11) -0.01253(9) -0.01221(9) 0.01030(9)

loop_
_atom_type_symbol
_atom_type_description
_atom_type_scat_dispersion_real
_atom_type_scat_dispersion_imag
_atom_type_scat_source
C C 0.0033 0.0016 'International Tables Vol C Tables 4.2.6.8 and 6.1.1.4'
H H 0.0000 0.0000 'International Tables Vol C Tables 4.2.6.8 and 6.1.1.4'
N N 0.0061 0.0033 'International Tables Vol C Tables 4.2.6.8 and 6.1.1.4'
F F 0.0171 0.0103 'International Tables Vol C Tables 4.2.6.8 and 6.1.1.4'
P P 0.1023 0.0942 'International Tables Vol C Tables 4.2.6.8 and 6.1.1.4'
Pd Pd -0.9988 1.0072 'International Tables Vol C Tables 4.2.6.8 and 6.1.1.4'

loop_
_geom_angle_atom_site_label_1
_geom_angle_atom_site_label_2
_geom_angle_atom_site_label_3
_geom_angle
_geom_angle_site_symmetry_1
_geom_angle_site_symmetry_3
N1 C1 C2 119.6(3) . .
N1 C1 H1 120.2 . .
C2 C1 H1 120.2 . .
C3 C2 C1 120.4(3) . .
C3 C2 H2 119.8 . .
C1 C2 H2 119.8 . .
C4 C3 C2 121.2(3) . .
C4 C3 H3 119.4 . .
C2 C3 H3 119.4 . .
C5 C4 C3 124.2(3) . .
C5 C4 C12 120.5(3) . .
C3 C4 C12 115.1(3) . .
C4 C5 C6 120.0(3) . .
C4 C5 H5 120.0 . .
C6 C5 H5 120.0 . .
C7 C6 C5 119.3(3) . .
C7 C6 H6 120.4 . .
C5 C6 H6 120.4 . .
C8 C7 C11 120.3(3) . .
C8 C7 C6 119.2(3) . .
C11 C7 C6 120.5(3) . .
C7 C8 C9 121.1(3) . .
C7 C8 H8 119.5 . .
C9 C8 H8 119.5 . .
C10 C9 C8 118.0(3) . .
C10 C9 H9 121.0 . .
C8 C9 H9 121.0 . .
N2 C10 C9 120.7(3) . .
N2 C10 H10 119.7 . .
C9 C10 H10 119.7 . .
C7 C11 N2 120.5(3) . .
C7 C11 C12 119.8(3) . .
N2 C11 C12 119.7(2) . .
N1 C12 C4 126.4(3) . .
N1 C12 C11 113.6(2) . .
C4 C12 C11 120.0(3) . .
N3 C13 C14 121.1(3) . .
N3 C13 H13 119.4 . .
C14 C13 H13 119.4 . .
C15 C14 C13 118.2(3) . .
C15 C14 H14 120.9 . .
C13 C14 H14 120.9 . .
C16 C15 C14 122.0(3) . .
C16 C15 H15 119.0 . .
C14 C15 H15 119.0 . .
C15 C16 C17 121.7(3) . .
C15 C16 C24 118.8(3) . .
C17 C16 C24 119.5(3) . .
C16 C17 C18 120.6(3) . .
C16 C17 H17 119.7 . .
C18 C17 H17 119.7 . .
C17 C18 C19 120.3(3) . .
C17 C18 H18 119.9 . .
C19 C18 H18 119.9 . .
C20 C19 C23 117.2(3) . .
C20 C19 C18 123.7(3) . .
C23 C19 C18 119.0(3) . .
C19 C20 C21 121.1(3) . .
C19 C20 H20 119.5 . .
C21 C20 H20 119.5 . .
C22 C21 C20 118.5(3) . .
C22 C21 H21 120.8 . .
C20 C21 H21 120.8 . .
C21 C22 N4 121.4(3) . .
C21 C22 H22 119.3 . .
N4 C22 H22 119.3 . .
N4 C23 C19 125.8(3) . .
N4 C23 C24 113.5(2) . .
C19 C23 C24 120.6(3) . .
N3 C24 C16 120.1(3) . .
N3 C24 C23 120.0(3) . .
C16 C24 C23 119.9(3) . .
N5 C25 C26 120.4(3) . .
N5 C25 H25 119.8 . .
C26 C25 H25 119.8 . .
C25 C26 C27 118.7(3) . .
C25 C26 H26 120.6 . .
C27 C26 H26 120.6 . .
C28 C27 C26 121.5(3) . .
C28 C27 H27 119.2 . .
C26 C27 H27 119.2 . .
C27 C28 C36 116.0(3) . .
C27 C28 C29 122.5(3) . .
C36 C28 C29 121.1(3) . .
C30 C29 C28 119.2(3) . .
C30 C29 H29 120.4 . .
C28 C29 H29 120.4 . .
C29 C30 C31 120.3(3) . .
C29 C30 H30 119.9 . .
C31 C30 H30 119.9 . .
C30 C31 C35 120.7(3) . .
C30 C31 C32 120.8(3) . .
C35 C31 C32 118.5(3) . .
C33 C32 C31 120.1(3) . .
C33 C32 H32 119.9 . .
C31 C32 H32 119.9 . .
C32 C33 C34 120.1(3) . .
C32 C33 H33 119.9 . .
C34 C33 H33 119.9 . .
N6 C34 C33 120.8(3) . .
N6 C34 H34 119.6 . .
C33 C34 H34 119.6 . .
N6 C35 C36 120.5(3) . .
N6 C35 C31 120.9(3) . .
C36 C35 C31 118.6(3) . .
N5 C36 C28 124.6(3) . .
N5 C36 C35 115.2(2) . .
C28 C36 C35 120.2(3) . .
N7 C37 C38 119.2(3) . .
N7 C37 H37 120.4 . .
C38 C37 H37 120.4 . .
C39 C38 C37 121.3(3) . .
C39 C38 H38 119.3 . .
C37 C38 H38 119.3 . .
C38 C39 C40 120.6(3) . .
C38 C39 H39 119.7 . .
C40 C39 H39 119.7 . .
C41 C40 C39 123.0(3) . .
C41 C40 C48 117.9(3) . .
C39 C40 C48 119.1(3) . .
C42 C41 C40 122.4(3) . .
C42 C41 H41 118.8 . .
C40 C41 H41 118.8 . .
C41 C42 C43 118.5(3) . .
C41 C42 H42 120.7 . .
C43 C42 H42 120.7 . .
C42 C43 C47 121.5(3) . .
C42 C43 C44 121.4(3) . .
C47 C43 C44 117.1(3) . .
C45 C44 C43 120.8(3) . .
C45 C44 H44 119.6 . .
C43 C44 H44 119.6 . .
C44 C45 C46 119.5(3) . .
C44 C45 H45 120.3 . .
C46 C45 H45 120.3 . .
N8 C46 C45 120.7(3) . .
N8 C46 H46 119.7 . .
C45 C46 H46 119.7 . .
C48 C47 C43 118.9(3) . .
C48 C47 N8 117.7(2) . .
C43 C47 N8 123.4(3) . .
C47 C48 N7 119.9(2) . .
C47 C48 C40 120.7(3) . .
N7 C48 C40 119.3(3) . .
C50 C49 N9 119.5(3) . .
C50 C49 H49 120.3 . .
N9 C49 H49 120.3 . .
C51 C50 C49 120.3(3) . .
C51 C50 H50 119.9 . .
C49 C50 H50 119.9 . .
C50 C51 C52 122.0(3) . .
C50 C51 H51 119.0 . .
C52 C51 H51 119.0 . .
C53 C52 C51 122.3(3) . .
C53 C52 C60 119.8(3) . .
C51 C52 C60 117.9(3) . .
C52 C53 C54 120.4(3) . .
C52 C53 H53 119.8 . .
C54 C53 H53 119.8 . .
C55 C54 C53 119.1(3) . .
C55 C54 H54 120.5 . .
C53 C54 H54 120.5 . .
C54 C55 C56 125.1(3) . .
C54 C55 C59 121.3(3) . .
C56 C55 C59 113.4(3) . .
C55 C56 C57 125.0(3) . .
C55 C56 H56 117.5 . .
C57 C56 H56 117.5 . .
C56 C57 C58 117.8(3) . .
C56 C57 H57 121.1 . .
C58 C57 H57 121.1 . .
N10 C58 C57 121.4(3) . .
N10 C58 H58 119.3 . .
C57 C58 H58 119.3 . .
C60 C59 N10 116.0(3) . .
C60 C59 C55 118.7(3) . .
N10 C59 C55 125.3(3) . .
C59 C60 N9 119.8(3) . .
C59 C60 C52 120.7(3) . .
N9 C60 C52 119.4(3) . .
N11 C61 C62 119.7(2) . .
N11 C61 H61 120.1 . .
C62 C61 H61 120.1 . .
C63 C62 C61 118.8(3) . .
C63 C62 H62 120.6 . .
C61 C62 H62 120.6 . .
C64 C63 C62 123.4(3) . .
C64 C63 H63 118.3 . .
C62 C63 H63 118.3 . .
C63 C64 C65 125.5(3) . .
C63 C64 C72 115.0(3) . .
C65 C64 C72 119.5(3) . .
C64 C65 C66 119.4(3) . .
C64 C65 H65 120.3 . .
C66 C65 H65 120.3 . .
C67 C66 C65 120.9(3) . .
C67 C66 H66 119.5 . .
C65 C66 H66 119.5 . .
C66 C67 C71 120.5(3) . .
C66 C67 C68 120.8(3) . .
C71 C67 C68 118.8(3) . .
C69 C68 C67 120.6(3) . .
C69 C68 H68 119.7 . .
C67 C68 H68 119.7 . .
C68 C69 C70 118.9(3) . .
C68 C69 H69 120.5 . .
C70 C69 H69 120.5 . .
N12 C70 C69 121.6(2) . .
N12 C70 H70 119.2 . .
C69 C70 H70 119.2 . .
C72 C71 N12 120.3(2) . .
C72 C71 C67 119.2(3) . .
N12 C71 C67 120.4(2) . .
N11 C72 C71 114.3(2) . .
N11 C72 C64 125.1(2) . .
C71 C72 C64 120.6(3) . .
C74 C73 H73A 109.5 . .
C74 C73 H73B 109.5 . .
H73A C73 H73B 109.5 . .
C74 C73 H73C 109.5 . .
H73A C73 H73C 109.5 . .
H73B C73 H73C 109.5 . .
C75 C74 N15 102.3(2) . .
C75 C74 C73 137.9(3) . .
N15 C74 C73 119.8(2) . .
C74 C75 C76 114.3(3) . .
C74 C75 C109 121.7(3) . 2_666
C76 C75 C109 123.6(2) . 2_666
C75 C76 N16 105.0(2) . .
C75 C76 C77 134.6(3) . .
N16 C76 C77 120.3(3) . .
C76 C77 H77A 109.5 . .
C76 C77 H77B 109.5 . .
H77A C77 H77B 109.5 . .
C76 C77 H77C 109.5 . .
H77A C77 H77C 109.5 . .
H77B C77 H77C 109.5 . .
C79 C78 H78A 109.5 . .
C79 C78 H78B 109.5 . .
H78A C78 H78B 109.5 . .
C79 C78 H78C 109.5 . .
H78A C78 H78C 109.5 . .
H78B C78 H78C 109.5 . .
C80 C79 N13 109.2(3) . .
C80 C79 C78 129.8(3) . .
N13 C79 C78 120.8(2) . .
C79 C80 C81 105.1(2) . .
C79 C80 C83 128.2(3) . .
C81 C80 C83 126.4(2) . .
N14 C81 C80 109.6(2) . .
N14 C81 C82 118.7(3) . .
C80 C81 C82 131.0(3) . .
C81 C82 H82A 109.5 . .
C81 C82 H82B 109.5 . .
H82A C82 H82B 109.5 . .
C81 C82 H82C 109.5 . .
H82A C82 H82C 109.5 . .
H82B C82 H82C 109.5 . .
C80 C83 C84 114.8(2) . .
C80 C83 H83A 108.6 . .
C84 C83 H83A 108.6 . .
C80 C83 H83B 108.6 . .
C84 C83 H83B 108.6 . .
H83A C83 H83B 107.5 . .
C85 C84 C89 119.7(3) . .
C85 C84 C83 121.6(2) . .
C89 C84 C83 118.5(2) . .
C86 C85 C84 121.1(3) . .
C86 C85 H85 119.5 . .
C84 C85 H85 119.5 . .
C85 C86 C87 119.5(3) . .
C85 C86 C90 118.2(3) . 2_666
C87 C86 C90 122.0(3) . 2_666
C86 C87 C88 119.1(3) . .
C86 C87 H87 120.4 . .
C88 C87 H87 120.4 . .
C89 C88 C87 121.4(3) . .
C89 C88 C91 121.4(3) . .
C87 C88 C91 117.0(3) . .
C88 C89 C84 119.2(3) . .
C88 C89 H89 120.4 . .
C84 C89 H89 120.4 . .
C86 C90 C118 120.7(3) 2_666 .
C86 C90 H90A 107.2 2_666 .
C118 C90 H90A 107.2 . .
C86 C90 H90B 107.2 2_666 .
C118 C90 H90B 107.2 . .
H90A C90 H90B 106.8 . .
C94 C91 C88 108.7(3) . .
C94 C91 H91A 109.9 . .
C88 C91 H91A 109.9 . .
C94 C91 H91B 109.9 . .
C88 C91 H91B 109.9 . .
H91A C91 H91B 108.3 . .
C93 C92 H92A 109.5 . .
C93 C92 H92B 109.5 . .
H92A C92 H92B 109.5 . .
C93 C92 H92C 109.5 . .
H92A C92 H92C 109.5 . .
H92B C92 H92C 109.5 . .
N17 C93 C94 113.7(3) . .
N17 C93 C92 119.7(3) . .
C94 C93 C92 125.6(3) . .
C93 C94 C95 99.9(3) . .
C93 C94 C91 127.4(3) . .
C95 C94 C91 132.7(3) . .
N18 C95 C94 110.8(3) . .
N18 C95 C96 125.5(3) . .
C94 C95 C96 123.6(3) . .
C95 C96 H96A 109.5 . .
C95 C96 H96B 109.5 . .
H96A C96 H96B 109.5 . .
C95 C96 H96C 109.5 . .
H96A C96 H96C 109.5 . .
H96B C96 H96C 109.5 . .
C98 C97 H97A 109.5 . .
C98 C97 H97B 109.5 . .
H97A C97 H97B 109.5 . .
C98 C97 H97C 109.5 . .
H97A C97 H97C 109.5 . .
H97B C97 H97C 109.5 . .
N19 C98 C99 114.1(3) . .
N19 C98 C97 124.7(3) . .
C99 C98 C97 121.3(3) . .
C98 C99 C100 101.5(3) . .
C98 C99 C102 134.7(3) . .
C100 C99 C102 123.7(3) . .
N20 C100 C99 107.9(3) . .
N20 C100 C101 116.0(2) . .
C99 C100 C101 135.8(3) . .
C100 C101 H10A 109.5 . .
C100 C101 H10B 109.5 . .
H10A C101 H10B 109.5 . .
C100 C101 H10C 109.5 . .
H10A C101 H10C 109.5 . .
H10B C101 H10C 109.5 . .
C99 C102 C103 113.2(3) . .
C99 C102 H10D 108.9 . .
C103 C102 H10D 108.9 . .
C99 C102 H10E 108.9 . .
C103 C102 H10E 108.9 . .
H10D C102 H10E 107.7 . .
C104 C103 C108 120.3(3) . .
C104 C103 C102 120.4(3) . .
C108 C103 C102 119.4(3) . .
C103 C104 C105 119.8(3) . .
C103 C104 H104 120.1 . .
C105 C104 H104 120.1 . .
C106 C105 C104 119.5(3) . .
C106 C105 C109 120.6(3) . .
C104 C105 C109 119.7(3) . .
C107 C106 C105 121.7(3) . .
C107 C106 H106 119.2 . .
C105 C106 H106 119.2 . .
C106 C107 C108 117.3(3) . .
C106 C107 C110 120.1(2) . .
C108 C107 C110 122.5(3) . .
C103 C108 C107 121.4(3) . .
C103 C108 H108 119.3 . .
C107 C108 H108 119.3 . .
C105 C109 C75 115.6(2) . 2_666
C105 C109 H10F 108.4 . .
C75 C109 H10F 108.4 2_666 .
C105 C109 H10G 108.4 . .
C75 C109 H10G 108.4 2_666 .
H10F C109 H10G 107.4 . .
C107 C110 C113 111.9(3) . .
C107 C110 H11A 109.2 . .
C113 C110 H11A 109.2 . .
C107 C110 H11B 109.2 . .
C113 C110 H11B 109.2 . .
H11A C110 H11B 107.9 . .
C112 C111 H11X 109.5 . .
C112 C111 H11Y 109.5 . .
H11X C111 H11Y 109.5 . .
C112 C111 H11Z 109.5 . .
H11X C111 H11Z 109.5 . .
H11Y C111 H11Z 109.5 . .
C113 C112 N21 112.3(3) . .
C113 C112 C111 123.9(3) . .
N21 C112 C111 123.5(3) . .
C112 C113 C114 106.2(3) . .
C112 C113 C110 131.8(3) . .
C114 C113 C110 121.8(3) . .
N22 C114 C113 103.2(2) . .
N22 C114 C115 125.7(2) . .
C113 C114 C115 130.9(3) . .
C114 C115 H11F 109.5 . .
C114 C115 H11G 109.5 . .
H11F C115 H11G 109.5 . .
C114 C115 H11H 109.5 . .
H11F C115 H11H 109.5 . .
H11G C115 H11H 109.5 . .
C117 C116 H11I 109.5 . .
C117 C116 H11J 109.5 . .
H11I C116 H11J 109.5 . .
C117 C116 H11K 109.5 . .
H11I C116 H11K 109.5 . .
H11J C116 H11K 109.5 . .
N23 C117 C118 103.6(3) . .
N23 C117 C116 121.9(3) . .
C118 C117 C116 134.0(3) . .
C119 C118 C117 116.1(3) . .
C119 C118 C90 125.5(3) . .
C117 C118 C90 118.3(3) . .
C118 C119 N24 102.5(3) . .
C118 C119 C120 137.3(3) . .
N24 C119 C120 120.2(3) . .
C119 C120 H12A 109.5 . .
C119 C120 H12B 109.5 . .
H12A C120 H12B 109.5 . .
C119 C120 H12C 109.5 . .
H12A C120 H12C 109.5 . .
H12B C120 H12C 109.5 . .
C1 N1 C12 117.01(18) . .
C1 N1 Pd1 128.90(16) . .
C12 N1 Pd1 114.09(14) . .
C11 N2 C10 119.46(18) . .
C11 N2 Pd1 109.67(14) . .
C10 N2 Pd1 130.87(16) . .
C13 N3 C24 119.71(19) . .
C13 N3 Pd2 129.80(16) . .
C24 N3 Pd2 109.78(14) . .
C23 N4 C22 115.80(19) . .
C23 N4 Pd2 114.62(14) . .
C22 N4 Pd2 129.55(17) . .
C36 N5 C25 118.26(18) . .
C36 N5 Pd3 112.16(16) . .
C25 N5 Pd3 129.56(16) . .
C35 N6 C34 119.48(18) . .
C35 N6 Pd3 108.91(16) . .
C34 N6 Pd3 131.53(16) . .
C37 N7 C48 120.52(18) . .
C37 N7 Pd4 132.14(15) . .
C48 N7 Pd4 107.28(16) . .
C46 N8 C47 118.56(18) . .
C46 N8 Pd4 130.78(16) . .
C47 N8 Pd4 110.66(17) . .
C49 N9 C60 120.88(19) . .
C49 N9 Pd5 131.77(17) . .
C60 N9 Pd5 107.01(15) . .
C58 N10 C59 117.20(18) . .
C58 N10 Pd5 131.05(16) . .
C59 N10 Pd5 111.11(14) . .
C72 N11 C61 117.99(18) . .
C72 N11 Pd6 113.72(14) . .
C61 N11 Pd6 128.22(15) . .
C70 N12 C71 119.62(17) . .
C70 N12 Pd6 130.41(16) . .
C71 N12 Pd6 109.96(14) . .
N14 N13 C79 109.54(19) . .
N14 N13 Pd1 117.68(19) . .
C79 N13 Pd1 131.46(18) . .
N13 N14 C81 106.1(2) . .
N13 N14 Pd2 120.33(18) . .
C81 N14 Pd2 128.2(2) . .
N16 N15 C74 109.35(19) . .
N16 N15 Pd1 118.88(18) . .
C74 N15 Pd1 129.66(17) . .
N15 N16 C76 108.8(2) . .
N15 N16 Pd2 119.13(18) . .
C76 N16 Pd2 130.87(17) . .
C93 N17 N18 105.2(2) . .
C93 N17 Pd3 137.3(2) . .
N18 N17 Pd3 116.88(19) . .
C95 N18 N17 110.2(2) . .
C95 N18 Pd4 132.5(2) . .
N17 N18 Pd4 117.32(19) . .
C98 N19 N20 106.9(3) . .
C98 N19 Pd3 132.8(2) . .
N20 N19 Pd3 120.23(19) . .
N19 N20 C100 108.8(2) . .
N19 N20 Pd4 115.77(19) . .
C100 N20 Pd4 135.2(2) . .
N22 N21 C112 106.1(2) . .
N22 N21 Pd5 121.56(18) . .
C112 N21 Pd5 131.2(2) . .
N21 N22 C114 111.5(2) . .
N21 N22 Pd6 119.95(18) . .
C114 N22 Pd6 125.06(19) . .
C117 N23 N24 111.8(2) . .
C117 N23 Pd5 129.1(2) . .
N24 N23 Pd5 118.34(18) . .
N23 N24 C119 105.6(2) . .
N23 N24 Pd6 121.64(19) . .
C119 N24 Pd6 130.5(2) . .
F5 P1 F4 82.29(12) . .
F5 P1 F2 179.21(12) . .
F4 P1 F2 96.99(12) . .
F5 P1 F6 89.79(12) . .
F4 P1 F6 171.61(12) . .
F2 P1 F6 90.91(11) . .
F5 P1 F1 87.80(11) . .
F4 P1 F1 90.65(12) . .
F2 P1 F1 92.54(12) . .
F6 P1 F1 91.82(11) . .
F5 P1 F3 87.93(12) . .
F4 P1 F3 92.61(11) . .
F2 P1 F3 91.77(12) . .
F6 P1 F3 84.29(11) . .
F1 P1 F3 174.24(12) . .
F10 P2 F12 83.83(11) . .
F10 P2 F11 97.10(12) . .
F12 P2 F11 176.42(12) . .
F10 P2 F8 83.72(11) . .
F12 P2 F8 88.85(12) . .
F11 P2 F8 87.82(12) . .
F10 P2 F7 102.21(12) . .
F12 P2 F7 89.84(12) . .
F11 P2 F7 93.34(12) . .
F8 P2 F7 173.75(12) . .
F10 P2 F9 165.25(12) . .
F12 P2 F9 89.91(11) . .
F11 P2 F9 88.37(11) . .
F8 P2 F9 82.81(12) . .
F7 P2 F9 91.07(12) . .
F14 P3 F16 155.85(13) . .
F14 P3 F15 89.83(12) . .
F16 P3 F15 93.68(13) . .
F14 P3 F18 97.91(11) . .
F16 P3 F18 105.93(12) . .
F15 P3 F18 90.48(11) . .
F14 P3 F13 90.97(11) . .
F16 P3 F13 85.33(11) . .
F15 P3 F13 178.98(13) . .
F18 P3 F13 90.04(11) . .
F14 P3 F17 89.51(10) . .
F16 P3 F17 66.62(11) . .
F15 P3 F17 90.16(11) . .
F18 P3 F17 172.55(11) . .
F13 P3 F17 89.22(10) . .
F24 P4 F22 101.76(11) . .
F24 P4 F23 168.79(12) . .
F22 P4 F23 89.23(11) . .
F24 P4 F20 85.95(11) . .
F22 P4 F20 167.84(11) . .
F23 P4 F20 82.84(10) . .
F24 P4 F21 93.88(10) . .
F22 P4 F21 86.48(11) . .
F23 P4 F21 84.50(10) . .
F20 P4 F21 83.60(11) . .
F24 P4 F19 98.81(11) . .
F22 P4 F19 100.72(11) . .
F23 P4 F19 81.08(10) . .
F20 P4 F19 87.20(10) . .
F21 P4 F19 163.75(10) . .
F25 P5 F26 98.39(12) . .
F25 P5 F28 87.62(12) . .
F26 P5 F28 173.22(12) . .
F25 P5 F30 85.15(12) . .
F26 P5 F30 101.68(13) . .
F28 P5 F30 75.58(11) . .
F25 P5 F27 173.95(13) . .
F26 P5 F27 76.03(12) . .
F28 P5 F27 97.83(11) . .
F30 P5 F27 93.64(11) . .
F25 P5 F29 99.18(11) . .
F26 P5 F29 72.49(12) . .
F28 P5 F29 109.79(12) . .
F30 P5 F29 173.12(12) . .
F27 P5 F29 81.49(11) . .
F36 P6 F31 90.52(12) . .
F36 P6 F35 173.91(15) . .
F31 P6 F35 89.66(11) . .
F36 P6 F34 86.88(13) . .
F31 P6 F34 79.90(11) . .
F35 P6 F34 87.16(12) . .
F36 P6 F33 98.32(13) . .
F31 P6 F33 168.15(13) . .
F35 P6 F33 80.72(12) . .
F34 P6 F33 92.64(12) . .
F36 P6 F32 113.60(13) . .
F31 P6 F32 92.65(11) . .
F35 P6 F32 72.46(11) . .
F34 P6 F32 158.42(11) . .
F33 P6 F32 91.03(12) . .
N13 Pd1 N1 95.09(10) . .
N13 Pd1 N2 176.11(11) . .
N1 Pd1 N2 82.95(10) . .
N13 Pd1 N15 86.41(10) . .
N1 Pd1 N15 176.74(10) . .
N2 Pd1 N15 95.72(10) . .
N14 Pd2 N16 87.91(10) . .
N14 Pd2 N3 176.05(10) . .
N16 Pd2 N3 95.39(10) . .
N14 Pd2 N4 95.67(10) . .
N16 Pd2 N4 173.94(11) . .
N3 Pd2 N4 81.24(10) . .
N17 Pd3 N19 86.40(11) . .
N17 Pd3 N5 176.64(10) . .
N19 Pd3 N5 96.51(11) . .
N17 Pd3 N6 93.93(11) . .
N19 Pd3 N6 176.68(10) . .
N5 Pd3 N6 83.07(11) . .
N17 Pd3 Pd4 63.36(8) . .
N19 Pd3 Pd4 62.00(8) . .
N5 Pd3 Pd4 116.56(8) . .
N6 Pd3 Pd4 115.24(8) . .
N8 Pd4 N18 173.91(11) . .
N8 Pd4 N20 98.44(11) . .
N18 Pd4 N20 87.50(10) . .
N8 Pd4 N7 84.37(11) . .
N18 Pd4 N7 89.87(10) . .
N20 Pd4 N7 173.12(10) . .
N8 Pd4 Pd3 121.69(8) . .
N18 Pd4 Pd3 62.37(8) . .
N20 Pd4 Pd3 61.98(8) . .
N7 Pd4 Pd3 111.20(8) . .
N10 Pd5 N21 99.75(10) . .
N10 Pd5 N23 174.33(10) . .
N21 Pd5 N23 85.93(10) . .
N10 Pd5 N9 84.69(11) . .
N21 Pd5 N9 174.97(10) . .
N23 Pd5 N9 89.64(11) . .
N24 Pd6 N22 86.68(10) . .
N24 Pd6 N12 98.03(10) . .
N22 Pd6 N12 175.07(10) . .
N24 Pd6 N11 177.73(11) . .
N22 Pd6 N11 93.95(10) . .
N12 Pd6 N11 81.40(10) . .

loop_
_geom_bond_atom_site_label_1
_geom_bond_atom_site_label_2
_geom_bond_distance
_geom_bond_site_symmetry_2
C1 N1 1.366(3) .
C1 C2 1.410(4) .
C1 H1 0.9300 .
C2 C3 1.391(4) .
C2 H2 0.9300 .
C3 C4 1.378(5) .
C3 H3 0.9300 .
C4 C5 1.376(5) .
C4 C12 1.382(4) .
C5 C6 1.417(5) .
C5 H5 0.9300 .
C6 C7 1.395(4) .
C6 H6 0.9300 .
C7 C8 1.364(5) .
C7 C11 1.374(4) .
C8 C9 1.404(5) .
C8 H8 0.9300 .
C9 C10 1.396(4) .
C9 H9 0.9300 .
C10 N2 1.391(3) .
C10 H10 0.9300 .
C11 N2 1.382(3) .
C11 C12 1.412(4) .
C12 N1 1.377(3) .
C13 N3 1.340(3) .
C13 C14 1.412(5) .
C13 H13 0.9300 .
C14 C15 1.369(5) .
C14 H14 0.9300 .
C15 C16 1.359(4) .
C15 H15 0.9300 .
C16 C17 1.379(4) .
C16 C24 1.399(4) .
C17 C18 1.399(5) .
C17 H17 0.9300 .
C18 C19 1.403(5) .
C18 H18 0.9300 .
C19 C20 1.341(4) .
C19 C23 1.382(4) .
C20 C21 1.422(5) .
C20 H20 0.9300 .
C21 C22 1.388(4) .
C21 H21 0.9300 .
C22 N4 1.394(3) .
C22 H22 0.9300 .
C23 N4 1.357(3) .
C23 C24 1.407(4) .
C24 N3 1.393(3) .
C25 N5 1.374(3) .
C25 C26 1.394(4) .
C25 H25 0.9300 .
C26 C27 1.424(4) .
C26 H26 0.9300 .
C27 C28 1.374(5) .
C27 H27 0.9300 .
C28 C36 1.387(4) .
C28 C29 1.403(4) .
C29 C30 1.381(5) .
C29 H29 0.9300 .
C30 C31 1.399(5) .
C30 H30 0.9300 .
C31 C35 1.410(4) .
C31 C32 1.419(5) .
C32 C33 1.356(5) .
C32 H32 0.9300 .
C33 C34 1.407(4) .
C33 H33 0.9300 .
C34 N6 1.377(3) .
C34 H34 0.9300 .
C35 N6 1.373(3) .
C35 C36 1.397(5) .
C36 N5 1.374(3) .
C37 N7 1.383(3) .
C37 C38 1.388(4) .
C37 H37 0.9300 .
C38 C39 1.368(5) .
C38 H38 0.9300 .
C39 C40 1.391(5) .
C39 H39 0.9300 .
C40 C41 1.373(4) .
C40 C48 1.410(4) .
C41 C42 1.365(5) .
C41 H41 0.9300 .
C42 C43 1.377(4) .
C42 H42 0.9300 .
C43 C47 1.382(4) .
C43 C44 1.409(5) .
C44 C45 1.384(5) .
C44 H44 0.9300 .
C45 C46 1.419(5) .
C45 H45 0.9300 .
C46 N8 1.356(3) .
C46 H46 0.9300 .
C47 C48 1.370(5) .
C47 N8 1.396(3) .
C48 N7 1.404(3) .
C49 C50 1.368(4) .
C49 N9 1.386(3) .
C49 H49 0.9300 .
C50 C51 1.364(4) .
C50 H50 0.9300 .
C51 C52 1.391(4) .
C51 H51 0.9300 .
C52 C53 1.353(4) .
C52 C60 1.403(4) .
C53 C54 1.432(5) .
C53 H53 0.9300 .
C54 C55 1.346(4) .
C54 H54 0.9300 .
C55 C56 1.376(5) .
C55 C59 1.415(4) .
C56 C57 1.394(5) .
C56 H56 0.9300 .
C57 C58 1.407(4) .
C57 H57 0.9300 .
C58 N10 1.369(3) .
C58 H58 0.9300 .
C59 C60 1.375(4) .
C59 N10 1.396(3) .
C60 N9 1.390(3) .
C61 N11 1.383(3) .
C61 C62 1.409(4) .
C61 H61 0.9300 .
C62 C63 1.393(4) .
C62 H62 0.9300 .
C63 C64 1.354(4) .
C63 H63 0.9300 .
C64 C65 1.391(4) .
C64 C72 1.410(4) .
C65 C66 1.398(4) .
C65 H65 0.9300 .
C66 C67 1.372(4) .
C66 H66 0.9300 .
C67 C71 1.398(4) .
C67 C68 1.419(4) .
C68 C69 1.375(4) .
C68 H68 0.9300 .
C69 C70 1.401(4) .
C69 H69 0.9300 .
C70 N12 1.370(3) .
C70 H70 0.9300 .
C71 C72 1.386(4) .
C71 N12 1.389(3) .
C72 N11 1.360(3) .
C73 C74 1.459(4) .
C73 H73A 0.9600 .
C73 H73B 0.9600 .
C73 H73C 0.9600 .
C74 C75 1.277(4) .
C74 N15 1.403(3) .
C75 C76 1.320(4) .
C75 C109 1.597(3) 2_666
C76 N16 1.332(3) .
C76 C77 1.482(4) .
C77 H77A 0.9600 .
C77 H77B 0.9600 .
C77 H77C 0.9600 .
C78 C79 1.505(5) .
C78 H78A 0.9600 .
C78 H78B 0.9600 .
C78 H78C 0.9600 .
C79 C80 1.365(4) .
C79 N13 1.414(3) .
C80 C81 1.416(3) .
C80 C83 1.446(3) .
C81 N14 1.414(4) .
C81 C82 1.491(5) .
C82 H82A 0.9600 .
C82 H82B 0.9600 .
C82 H82C 0.9600 .
C83 C84 1.546(4) .
C83 H83A 0.9700 .
C83 H83B 0.9700 .
C84 C85 1.385(4) .
C84 C89 1.394(4) .
C85 C86 1.383(4) .
C85 H85 0.9300 .
C86 C87 1.389(4) .
C86 C90 1.432(4) 2_666
C87 C88 1.399(4) .
C87 H87 0.9300 .
C88 C89 1.372(4) .
C88 C91 1.582(4) .
C89 H89 0.9300 .
C90 C86 1.432(4) 2_666
C90 C118 1.518(4) .
C90 H90A 0.9700 .
C90 H90B 0.9700 .
C91 C94 1.506(4) .
C91 H91A 0.9700 .
C91 H91B 0.9700 .
C92 C93 1.516(4) .
C92 H92A 0.9600 .
C92 H92B 0.9600 .
C92 H92C 0.9600 .
C93 N17 1.317(4) .
C93 C94 1.399(4) .
C94 C95 1.434(4) .
C95 N18 1.289(4) .
C95 C96 1.520(4) .
C96 H96A 0.9600 .
C96 H96B 0.9600 .
C96 H96C 0.9600 .
C97 C98 1.503(4) .
C97 H97A 0.9600 .
C97 H97B 0.9600 .
C97 H97C 0.9600 .
C98 N19 1.277(4) .
C98 C99 1.343(4) .
C99 C100 1.386(4) .
C99 C102 1.483(4) .
C100 N20 1.341(4) .
C100 C101 1.571(4) .
C101 H10A 0.9600 .
C101 H10B 0.9600 .
C101 H10C 0.9600 .
C102 C103 1.595(4) .
C102 H10D 0.9700 .
C102 H10E 0.9700 .
C103 C104 1.373(4) .
C103 C108 1.378(4) .
C104 C105 1.398(4) .
C104 H104 0.9300 .
C105 C106 1.389(4) .
C105 C109 1.513(4) .
C106 C107 1.385(4) .
C106 H106 0.9300 .
C107 C108 1.410(4) .
C107 C110 1.491(4) .
C108 H108 0.9300 .
C109 C75 1.597(3) 2_666
C109 H10F 0.9700 .
C109 H10G 0.9700 .
C110 C113 1.560(4) .
C110 H11A 0.9700 .
C110 H11B 0.9700 .
C111 C112 1.479(4) .
C111 H11X 0.9600 .
C111 H11Y 0.9600 .
C111 H11Z 0.9600 .
C112 C113 1.286(4) .
C112 N21 1.376(4) .
C113 C114 1.458(4) .
C114 N22 1.390(4) .
C114 C115 1.481(4) .
C115 H11F 0.9600 .
C115 H11G 0.9600 .
C115 H11H 0.9600 .
C116 C117 1.528(4) .
C116 H11I 0.9600 .
C116 H11J 0.9600 .
C116 H11K 0.9600 .
C117 N23 1.346(4) .
C117 C118 1.356(4) .
C118 C119 1.301(4) .
C119 N24 1.480(4) .
C119 C120 1.484(4) .
C120 H12A 0.9600 .
C120 H12B 0.9600 .
C120 H12C 0.9600 .
F1 P1 1.600(2) .
F2 P1 1.547(2) .
F3 P1 1.692(2) .
F4 P1 1.494(2) .
F5 P1 1.478(2) .
F6 P1 1.588(2) .
F7 P2 1.572(2) .
F8 P2 1.568(2) .
F9 P2 1.593(2) .
F10 P2 1.5368(19) .
F11 P2 1.553(2) .
F12 P2 1.545(2) .
F13 P3 1.748(2) .
F14 P3 1.515(2) .
F15 P3 1.574(2) .
F16 P3 1.573(2) .
F17 P3 1.934(2) .
F18 P3 1.674(2) .
F19 P4 1.737(2) .
F20 P4 1.667(2) .
F21 P4 1.731(2) .
F22 P4 1.610(2) .
F23 P4 1.638(2) .
F24 P4 1.605(2) .
F25 P5 1.526(2) .
F26 P5 1.561(2) .
F27 P5 1.732(2) .
F28 P5 1.564(2) .
F29 P5 1.775(2) .
F30 P5 1.610(2) .
F31 P6 1.514(2) .
F32 P6 1.704(2) .
F33 P6 1.604(2) .
F34 P6 1.598(2) .
F35 P6 1.578(2) .
F36 P6 1.346(2) .
N1 Pd1 1.984(2) .
N2 Pd1 2.014(3) .
N3 Pd2 2.030(3) .
N4 Pd2 2.034(3) .
N5 Pd3 2.013(3) .
N6 Pd3 2.028(3) .
N7 Pd4 2.056(3) .
N8 Pd4 1.993(3) .
N9 Pd5 2.028(3) .
N10 Pd5 1.947(2) .
N11 Pd6 2.037(3) .
N12 Pd6 2.023(2) .
N13 N14 1.340(4) .
N13 Pd1 1.971(2) .
N14 Pd2 1.976(3) .
N15 N16 1.287(4) .
N15 Pd1 2.047(3) .
N16 Pd2 2.028(3) .
N17 N18 1.376(4) .
N17 Pd3 1.992(3) .
N18 Pd4 2.017(3) .
N19 N20 1.307(4) .
N19 Pd3 1.993(3) .
N20 Pd4 2.051(3) .
N21 N22 1.298(3) .
N21 Pd5 1.969(2) .
N22 Pd6 1.974(2) .
N23 N24 1.349(3) .
N23 Pd5 1.970(2) .
N24 Pd6 1.961(3) .
Pd3 Pd4 3.2043(10) .

loop_
_geom_torsion_atom_site_label_1
_geom_torsion_atom_site_label_2
_geom_torsion_atom_site_label_3
_geom_torsion_atom_site_label_4
_geom_torsion
_geom_torsion_site_symmetry_1
_geom_torsion_site_symmetry_4
N1 C1 C2 C3 -0.6(5) . .
C1 C2 C3 C4 -2.7(6) . .
C2 C3 C4 C5 -179.8(4) . .
C2 C3 C4 C12 5.0(6) . .
C3 C4 C5 C6 -174.5(4) . .
C12 C4 C5 C6 0.4(6) . .
C4 C5 C6 C7 -0.5(6) . .
C5 C6 C7 C8 -178.9(4) . .
C5 C6 C7 C11 0.3(6) . .
C11 C7 C8 C9 2.0(6) . .
C6 C7 C8 C9 -178.8(4) . .
C7 C8 C9 C10 -2.8(6) . .
C8 C9 C10 N2 1.8(5) . .
C8 C7 C11 N2 -0.1(6) . .
C6 C7 C11 N2 -179.3(3) . .
C8 C7 C11 C12 179.1(4) . .
C6 C7 C11 C12 -0.1(6) . .
C5 C4 C12 N1 -179.9(3) . .
C3 C4 C12 N1 -4.5(6) . .
C5 C4 C12 C11 -0.2(6) . .
C3 C4 C12 C11 175.2(3) . .
C7 C11 C12 N1 179.8(3) . .
N2 C11 C12 N1 -1.0(4) . .
C7 C11 C12 C4 0.1(5) . .
N2 C11 C12 C4 179.3(3) . .
N3 C13 C14 C15 0.8(4) . .
C13 C14 C15 C16 2.3(5) . .
C14 C15 C16 C17 178.1(3) . .
C14 C15 C16 C24 -3.2(5) . .
C15 C16 C17 C18 177.6(3) . .
C24 C16 C17 C18 -1.1(5) . .
C16 C17 C18 C19 1.0(5) . .
C17 C18 C19 C20 177.8(3) . .
C17 C18 C19 C23 -1.5(5) . .
C23 C19 C20 C21 -3.2(5) . .
C18 C19 C20 C21 177.5(3) . .
C19 C20 C21 C22 0.2(5) . .
C20 C21 C22 N4 0.6(4) . .
C20 C19 C23 N4 6.0(5) . .
C18 C19 C23 N4 -174.6(3) . .
C20 C19 C23 C24 -177.2(3) . .
C18 C19 C23 C24 2.2(5) . .
C15 C16 C24 N3 1.1(4) . .
C17 C16 C24 N3 179.8(3) . .
C15 C16 C24 C23 -176.9(3) . .
C17 C16 C24 C23 1.8(5) . .
N4 C23 C24 N3 -3.3(4) . .
C19 C23 C24 N3 179.6(3) . .
N4 C23 C24 C16 174.8(3) . .
C19 C23 C24 C16 -2.4(5) . .
N5 C25 C26 C27 -1.3(4) . .
C25 C26 C27 C28 4.8(4) . .
C26 C27 C28 C36 -7.6(4) . .
C26 C27 C28 C29 -179.9(3) . .
C27 C28 C29 C30 171.7(3) . .
C36 C28 C29 C30 -0.2(4) . .
C28 C29 C30 C31 1.1(5) . .
C29 C30 C31 C35 -1.3(5) . .
C29 C30 C31 C32 -179.9(3) . .
C30 C31 C32 C33 179.8(3) . .
C35 C31 C32 C33 1.1(5) . .
C31 C32 C33 C34 -0.7(5) . .
C32 C33 C34 N6 -0.2(4) . .
C30 C31 C35 N6 -179.4(3) . .
C32 C31 C35 N6 -0.8(4) . .
C30 C31 C35 C36 0.5(4) . .
C32 C31 C35 C36 179.1(3) . .
C27 C28 C36 N5 7.6(4) . .
C29 C28 C36 N5 -180.0(2) . .
C27 C28 C36 C35 -173.0(3) . .
C29 C28 C36 C35 -0.6(4) . .
N6 C35 C36 N5 -0.2(4) . .
C31 C35 C36 N5 179.9(2) . .
N6 C35 C36 C28 -179.7(2) . .
C31 C35 C36 C28 0.5(4) . .
N7 C37 C38 C39 0.6(5) . .
C37 C38 C39 C40 -1.9(5) . .
C38 C39 C40 C41 -178.6(3) . .
C38 C39 C40 C48 1.6(5) . .
C39 C40 C41 C42 179.7(3) . .
C48 C40 C41 C42 -0.5(5) . .
C40 C41 C42 C43 1.7(5) . .
C41 C42 C43 C47 -2.2(5) . .
C41 C42 C43 C44 178.5(3) . .
C42 C43 C44 C45 178.0(3) . .
C47 C43 C44 C45 -1.3(5) . .
C43 C44 C45 C46 1.7(5) . .
C44 C45 C46 N8 -1.3(5) . .
C42 C43 C47 C48 1.5(5) . .
C44 C43 C47 C48 -179.2(3) . .
C42 C43 C47 N8 -178.7(3) . .
C44 C43 C47 N8 0.6(5) . .
C43 C47 C48 N7 179.4(3) . .
N8 C47 C48 N7 -0.4(4) . .
C43 C47 C48 C40 -0.2(5) . .
N8 C47 C48 C40 180.0(2) . .
C41 C40 C48 C47 -0.3(5) . .
C39 C40 C48 C47 179.5(3) . .
C41 C40 C48 N7 -179.9(2) . .
C39 C40 C48 N7 -0.1(4) . .
N9 C49 C50 C51 0.1(4) . .
C49 C50 C51 C52 1.0(5) . .
C50 C51 C52 C53 180.0(3) . .
C50 C51 C52 C60 -0.9(5) . .
C51 C52 C53 C54 179.2(3) . .
C60 C52 C53 C54 0.1(5) . .
C52 C53 C54 C55 0.1(5) . .
C53 C54 C55 C56 -174.5(3) . .
C53 C54 C55 C59 -0.8(5) . .
C54 C55 C56 C57 176.2(3) . .
C59 C55 C56 C57 2.0(5) . .
C55 C56 C57 C58 -1.1(5) . .
C56 C57 C58 N10 -1.1(4) . .
C54 C55 C59 C60 1.4(5) . .
C56 C55 C59 C60 175.8(3) . .
C54 C55 C59 N10 -175.4(3) . .
C56 C55 C59 N10 -1.0(4) . .
N10 C59 C60 N9 -2.4(4) . .
C55 C59 C60 N9 -179.5(2) . .
N10 C59 C60 C52 175.9(2) . .
C55 C59 C60 C52 -1.2(4) . .
C53 C52 C60 C59 0.5(5) . .
C51 C52 C60 C59 -178.6(3) . .
C53 C52 C60 N9 178.9(3) . .
C51 C52 C60 N9 -0.3(4) . .
N11 C61 C62 C63 -0.8(4) . .
C61 C62 C63 C64 2.1(5) . .
C62 C63 C64 C65 -179.6(3) . .
C62 C63 C64 C72 -2.3(5) . .
C63 C64 C65 C66 176.8(3) . .
C72 C64 C65 C66 -0.4(5) . .
C64 C65 C66 C67 0.5(4) . .
C65 C66 C67 C71 -0.7(4) . .
C65 C66 C67 C68 -179.6(3) . .
C66 C67 C68 C69 179.8(3) . .
C71 C67 C68 C69 1.0(5) . .
C67 C68 C69 C70 -2.5(5) . .
C68 C69 C70 N12 3.7(4) . .
C66 C67 C71 C72 0.8(5) . .
C68 C67 C71 C72 179.6(3) . .
C66 C67 C71 N12 -179.5(2) . .
C68 C67 C71 N12 -0.6(4) . .
N12 C71 C72 N11 1.1(4) . .
C67 C71 C72 N11 -179.1(3) . .
N12 C71 C72 C64 179.7(3) . .
C67 C71 C72 C64 -0.6(5) . .
C63 C64 C72 N11 1.3(4) . .
C65 C64 C72 N11 178.7(3) . .
C63 C64 C72 C71 -177.0(3) . .
C65 C64 C72 C71 0.4(5) . .
N15 C74 C75 C76 -5.4(3) . .
C73 C74 C75 C76 174.8(3) . .
N15 C74 C75 C109 -178.19(19) . 2_666
C73 C74 C75 C109 2.0(5) . 2_666
C74 C75 C76 N16 5.0(4) . .
C109 C75 C76 N16 177.6(2) 2_666 .
C74 C75 C76 C77 -180.0(3) . .
C109 C75 C76 C77 -7.4(6) 2_666 .
N13 C79 C80 C81 3.4(3) . .
C78 C79 C80 C81 179.4(2) . .
N13 C79 C80 C83 177.56(19) . .
C78 C79 C80 C83 -6.5(5) . .
C79 C80 C81 N14 -5.6(2) . .
C83 C80 C81 N14 -179.83(18) . .
C79 C80 C81 C82 -175.9(3) . .
C83 C80 C81 C82 9.8(4) . .
C79 C80 C83 C84 126.0(3) . .
C81 C80 C83 C84 -61.0(3) . .
C80 C83 C84 C85 132.4(3) . .
C80 C83 C84 C89 -43.2(4) . .
C89 C84 C85 C86 -0.9(5) . .
C83 C84 C85 C86 -176.5(3) . .
C84 C85 C86 C87 -0.4(5) . .
C84 C85 C86 C90 172.7(3) . 2_666
C85 C86 C87 C88 0.4(5) . .
C90 C86 C87 C88 -172.5(3) 2_666 .
C86 C87 C88 C89 1.1(5) . .
C86 C87 C88 C91 176.3(3) . .
C87 C88 C89 C84 -2.4(4) . .
C91 C88 C89 C84 -177.4(3) . .
C85 C84 C89 C88 2.3(4) . .
C83 C84 C89 C88 178.0(3) . .
C89 C88 C91 C94 -80.9(3) . .
C87 C88 C91 C94 103.9(3) . .
N17 C93 C94 C95 -2.0(3) . .
C92 C93 C94 C95 -170.5(3) . .
N17 C93 C94 C91 179.4(3) . .
C92 C93 C94 C91 11.0(5) . .
C88 C91 C94 C93 -84.7(4) . .
C88 C91 C94 C95 97.3(4) . .
C93 C94 C95 N18 -1.3(3) . .
C91 C94 C95 N18 177.1(3) . .
C93 C94 C95 C96 176.4(3) . .
C91 C94 C95 C96 -5.1(5) . .
N19 C98 C99 C100 -5.3(4) . .
C97 C98 C99 C100 174.6(3) . .
N19 C98 C99 C102 177.5(3) . .
C97 C98 C99 C102 -2.6(5) . .
C98 C99 C100 N20 8.0(3) . .
C102 C99 C100 N20 -174.4(3) . .
C98 C99 C100 C101 -178.7(3) . .
C102 C99 C100 C101 -1.1(5) . .
C98 C99 C102 C103 78.3(4) . .
C100 C99 C102 C103 -98.4(3) . .
C99 C102 C103 C104 -97.9(4) . .
C99 C102 C103 C108 82.0(4) . .
C108 C103 C104 C105 -0.6(5) . .
C102 C103 C104 C105 179.3(3) . .
C103 C104 C105 C106 0.6(4) . .
C103 C104 C105 C109 176.4(3) . .
C104 C105 C106 C107 -1.2(4) . .
C109 C105 C106 C107 -176.9(3) . .
C105 C106 C107 C108 1.6(4) . .
C105 C106 C107 C110 177.3(3) . .
C104 C103 C108 C107 1.0(5) . .
C102 C103 C108 C107 -178.9(3) . .
C106 C107 C108 C103 -1.5(5) . .
C110 C107 C108 C103 -177.1(3) . .
C106 C105 C109 C75 33.5(4) . 2_666
C104 C105 C109 C75 -142.3(2) . 2_666
C106 C107 C110 C113 -126.9(3) . .
C108 C107 C110 C113 48.6(4) . .
N21 C112 C113 C114 -5.3(3) . .
C111 C112 C113 C114 -179.3(3) . .
N21 C112 C113 C110 179.7(3) . .
C111 C112 C113 C110 5.7(5) . .
C107 C110 C113 C112 55.2(4) . .
C107 C110 C113 C114 -119.2(3) . .
C112 C113 C114 N22 0.6(3) . .
C110 C113 C114 N22 176.2(2) . .
C112 C113 C114 C115 -174.9(3) . .
C110 C113 C114 C115 0.7(4) . .
N23 C117 C118 C119 7.3(4) . .
C116 C117 C118 C119 179.0(3) . .
N23 C117 C118 C90 -177.3(2) . .
C116 C117 C118 C90 -5.6(5) . .
C86 C90 C118 C119 -116.5(4) 2_666 .
C86 C90 C118 C117 68.5(4) 2_666 .
C117 C118 C119 N24 -4.6(3) . .
C90 C118 C119 N24 -179.7(3) . .
C117 C118 C119 C120 177.7(3) . .
C90 C118 C119 C120 2.6(6) . .
C2 C1 N1 C12 1.2(4) . .
C2 C1 N1 Pd1 -177.8(2) . .
C4 C12 N1 C1 1.4(5) . .
C11 C12 N1 C1 -178.3(3) . .
C4 C12 N1 Pd1 -179.4(3) . .
C11 C12 N1 Pd1 0.9(3) . .
C7 C11 N2 C10 -0.8(4) . .
C12 C11 N2 C10 180.0(3) . .
C7 C11 N2 Pd1 179.8(3) . .
C12 C11 N2 Pd1 0.6(3) . .
C9 C10 N2 C11 -0.1(4) . .
C9 C10 N2 Pd1 179.2(2) . .
C14 C13 N3 C24 -2.8(4) . .
C14 C13 N3 Pd2 166.48(19) . .
C16 C24 N3 C13 1.9(4) . .
C23 C24 N3 C13 179.9(3) . .
C16 C24 N3 Pd2 -169.4(2) . .
C23 C24 N3 Pd2 8.6(3) . .
C19 C23 N4 C22 -5.2(4) . .
C24 C23 N4 C22 177.8(2) . .
C19 C23 N4 Pd2 173.0(3) . .
C24 C23 N4 Pd2 -4.0(3) . .
C21 C22 N4 C23 1.7(4) . .
C21 C22 N4 Pd2 -176.17(19) . .
C28 C36 N5 C25 -4.4(3) . .
C35 C36 N5 C25 176.2(2) . .
C28 C36 N5 Pd3 176.7(2) . .
C35 C36 N5 Pd3 -2.7(3) . .
C26 C25 N5 C36 1.0(3) . .
C26 C25 N5 Pd3 179.73(17) . .
C36 C35 N6 C34 -179.9(2) . .
C31 C35 N6 C34 0.0(3) . .
C36 C35 N6 Pd3 3.0(3) . .
C31 C35 N6 Pd3 -177.1(2) . .
C33 C34 N6 C35 0.5(3) . .
C33 C34 N6 Pd3 176.88(18) . .
C38 C37 N7 C48 0.9(4) . .
C38 C37 N7 Pd4 177.79(19) . .
C47 C48 N7 C37 179.3(3) . .
C40 C48 N7 C37 -1.1(4) . .
C47 C48 N7 Pd4 1.7(3) . .
C40 C48 N7 Pd4 -178.7(2) . .
C45 C46 N8 C47 0.6(4) . .
C45 C46 N8 Pd4 -178.53(19) . .
C48 C47 N8 C46 179.5(3) . .
C43 C47 N8 C46 -0.3(4) . .
C48 C47 N8 Pd4 -1.1(3) . .
C43 C47 N8 Pd4 179.0(3) . .
C50 C49 N9 C60 -1.2(4) . .
C50 C49 N9 Pd5 -173.60(18) . .
C59 C60 N9 C49 179.7(2) . .
C52 C60 N9 C49 1.4(4) . .
C59 C60 N9 Pd5 -6.3(3) . .
C52 C60 N9 Pd5 175.4(2) . .
C57 C58 N10 C59 2.1(3) . .
C57 C58 N10 Pd5 171.94(18) . .
C60 C59 N10 C58 -177.8(2) . .
C55 C59 N10 C58 -1.0(4) . .
C60 C59 N10 Pd5 10.3(3) . .
C55 C59 N10 Pd5 -172.8(2) . .
C71 C72 N11 C61 178.3(2) . .
C64 C72 N11 C61 -0.1(4) . .
C71 C72 N11 Pd6 -4.5(3) . .
C64 C72 N11 Pd6 177.1(2) . .
C62 C61 N11 C72 -0.2(4) . .
C62 C61 N11 Pd6 -176.93(19) . .
C69 C70 N12 C71 -3.4(4) . .
C69 C70 N12 Pd6 175.15(19) . .
C72 C71 N12 C70 -178.4(3) . .
C67 C71 N12 C70 1.8(4) . .
C72 C71 N12 Pd6 2.7(3) . .
C67 C71 N12 Pd6 -177.0(2) . .
C80 C79 N13 N14 -0.1(2) . .
C78 C79 N13 N14 -176.4(2) . .
C80 C79 N13 Pd1 -166.32(14) . .
C78 C79 N13 Pd1 17.3(3) . .
C79 N13 N14 C81 -3.4(3) . .
Pd1 N13 N14 C81 165.04(17) . .
C79 N13 N14 Pd2 -159.56(13) . .
Pd1 N13 N14 Pd2 8.8(3) . .
C80 C81 N14 N13 5.6(3) . .
C82 C81 N14 N13 177.3(2) . .
C80 C81 N14 Pd2 159.27(16) . .
C82 C81 N14 Pd2 -29.0(4) . .
C75 C74 N15 N16 3.8(2) . .
C73 C74 N15 N16 -176.32(19) . .
C75 C74 N15 Pd1 166.79(16) . .
C73 C74 N15 Pd1 -13.4(3) . .
C74 N15 N16 C76 -1.0(3) . .
Pd1 N15 N16 C76 -166.08(14) . .
C74 N15 N16 Pd2 167.74(14) . .
Pd1 N15 N16 Pd2 2.7(3) . .
C75 C76 N16 N15 -2.2(3) . .
C77 C76 N16 N15 -178.1(2) . .
C75 C76 N16 Pd2 -169.15(17) . .
C77 C76 N16 Pd2 15.0(4) . .
C94 C93 N17 N18 4.4(3) . .
C92 C93 N17 N18 173.6(2) . .
C94 C93 N17 Pd3 174.6(2) . .
C92 C93 N17 Pd3 -16.2(4) . .
C94 C95 N18 N17 4.1(3) . .
C96 C95 N18 N17 -173.6(3) . .
C94 C95 N18 Pd4 -176.9(2) . .
C96 C95 N18 Pd4 5.3(4) . .
C93 N17 N18 C95 -5.2(3) . .
Pd3 N17 N18 C95 -177.76(19) . .
C93 N17 N18 Pd4 175.70(19) . .
Pd3 N17 N18 Pd4 3.1(3) . .
C99 C98 N19 N20 0.3(4) . .
C97 C98 N19 N20 -179.5(3) . .
C99 C98 N19 Pd3 -176.9(2) . .
C97 C98 N19 Pd3 3.3(5) . .
C98 N19 N20 C100 5.1(3) . .
Pd3 N19 N20 C100 -177.25(18) . .
C98 N19 N20 Pd4 -179.5(2) . .
Pd3 N19 N20 Pd4 -1.9(3) . .
C99 C100 N20 N19 -8.5(3) . .
C101 C100 N20 N19 176.7(2) . .
C99 C100 N20 Pd4 177.4(2) . .
C101 C100 N20 Pd4 2.6(4) . .
C113 C112 N21 N22 8.2(3) . .
C111 C112 N21 N22 -177.8(3) . .
C113 C112 N21 Pd5 -159.6(2) . .
C111 C112 N21 Pd5 14.4(4) . .
C112 N21 N22 C114 -7.5(3) . .
Pd5 N21 N22 C114 161.67(17) . .
C112 N21 N22 Pd6 -167.44(18) . .
Pd5 N21 N22 Pd6 1.8(3) . .
C113 C114 N22 N21 4.5(3) . .
C115 C114 N22 N21 -179.7(2) . .
C113 C114 N22 Pd6 163.12(19) . .
C115 C114 N22 Pd6 -21.0(4) . .
C118 C117 N23 N24 -6.9(3) . .
C116 C117 N23 N24 -179.8(3) . .
C118 C117 N23 Pd5 162.5(2) . .
C116 C117 N23 Pd5 -10.4(4) . .
C117 N23 N24 C119 4.4(3) . .
Pd5 N23 N24 C119 -166.27(18) . .
C117 N23 N24 Pd6 168.7(2) . .
Pd5 N23 N24 Pd6 -1.9(3) . .
C118 C119 N24 N23 0.1(3) . .
C120 C119 N24 N23 178.3(2) . .
C118 C119 N24 Pd6 -162.3(2) . .
C120 C119 N24 Pd6 15.9(4) . .
N14 N13 Pd1 N1 113.43(19) . .
C79 N13 Pd1 N1 -81.2(2) . .
N14 N13 Pd1 N15 -63.7(2) . .
C79 N13 Pd1 N15 101.7(2) . .
C1 N1 Pd1 N13 -4.8(2) . .
C12 N1 Pd1 N13 176.12(17) . .
C1 N1 Pd1 N2 178.6(2) . .
C12 N1 Pd1 N2 -0.49(17) . .
C11 N2 Pd1 N1 -0.04(16) . .
C10 N2 Pd1 N1 -179.4(2) . .
C11 N2 Pd1 N15 176.97(16) . .
C10 N2 Pd1 N15 -2.4(2) . .
N16 N15 Pd1 N13 57.3(2) . .
C74 N15 Pd1 N13 -104.3(2) . .
N16 N15 Pd1 N2 -126.0(2) . .
C74 N15 Pd1 N2 72.5(2) . .
N13 N14 Pd2 N16 52.2(2) . .
C81 N14 Pd2 N16 -98.2(3) . .
N13 N14 Pd2 N4 -122.9(2) . .
C81 N14 Pd2 N4 86.7(2) . .
N15 N16 Pd2 N14 -58.4(2) . .
C76 N16 Pd2 N14 107.5(2) . .
N15 N16 Pd2 N3 123.8(2) . .
C76 N16 Pd2 N3 -70.3(2) . .
C13 N3 Pd2 N16 7.1(2) . .
C24 N3 Pd2 N16 177.19(14) . .
C13 N3 Pd2 N4 -178.0(2) . .
C24 N3 Pd2 N4 -7.88(14) . .
C23 N4 Pd2 N14 -170.73(16) . .
C22 N4 Pd2 N14 7.2(2) . .
C23 N4 Pd2 N3 6.79(16) . .
C22 N4 Pd2 N3 -175.3(2) . .
C93 N17 Pd3 N19 128.3(3) . .
N18 N17 Pd3 N19 -62.3(2) . .
C93 N17 Pd3 N6 -55.0(3) . .
N18 N17 Pd3 N6 114.4(2) . .
C93 N17 Pd3 Pd4 -171.4(3) . .
N18 N17 Pd3 Pd4 -1.93(16) . .
C98 N19 Pd3 N17 -120.3(3) . .
N20 N19 Pd3 N17 62.8(2) . .
C98 N19 Pd3 N5 61.4(3) . .
N20 N19 Pd3 N5 -115.5(2) . .
C98 N19 Pd3 Pd4 178.1(3) . .
N20 N19 Pd3 Pd4 1.21(18) . .
C36 N5 Pd3 N19 -179.94(14) . .
C25 N5 Pd3 N19 1.3(2) . .
C36 N5 Pd3 N6 3.38(14) . .
C25 N5 Pd3 N6 -175.4(2) . .
C36 N5 Pd3 Pd4 118.18(13) . .
C25 N5 Pd3 Pd4 -60.58(19) . .
C35 N6 Pd3 N17 178.19(15) . .
C34 N6 Pd3 N17 1.5(2) . .
C35 N6 Pd3 N5 -3.34(15) . .
C34 N6 Pd3 N5 180.0(2) . .
C35 N6 Pd3 Pd4 -119.49(13) . .
C34 N6 Pd3 Pd4 63.8(2) . .
C46 N8 Pd4 N20 7.2(2) . .
C47 N8 Pd4 N20 -172.07(15) . .
C46 N8 Pd4 N7 -179.2(2) . .
C47 N8 Pd4 N7 1.60(15) . .
C46 N8 Pd4 Pd3 69.3(2) . .
C47 N8 Pd4 Pd3 -109.88(14) . .
C95 N18 Pd4 N20 -121.4(3) . .
N17 N18 Pd4 N20 57.5(2) . .
C95 N18 Pd4 N7 65.0(3) . .
N17 N18 Pd4 N7 -116.1(2) . .
C95 N18 Pd4 Pd3 179.1(3) . .
N17 N18 Pd4 Pd3 -1.93(16) . .
N19 N20 Pd4 N8 122.6(2) . .
C100 N20 Pd4 N8 -63.6(3) . .
N19 N20 Pd4 N18 -58.7(2) . .
C100 N20 Pd4 N18 115.1(3) . .
N19 N20 Pd4 Pd3 1.13(17) . .
C100 N20 Pd4 Pd3 174.9(3) . .
C37 N7 Pd4 N8 -179.0(2) . .
C48 N7 Pd4 N8 -1.75(15) . .
C37 N7 Pd4 N18 3.0(2) . .
C48 N7 Pd4 N18 -179.77(15) . .
C37 N7 Pd4 Pd3 -57.1(2) . .
C48 N7 Pd4 Pd3 120.12(13) . .
N17 Pd3 Pd4 N8 176.11(12) . .
N19 Pd3 Pd4 N8 -83.11(13) . .
N5 Pd3 Pd4 N8 -0.14(12) . .
N6 Pd3 Pd4 N8 94.83(12) . .
N17 Pd3 Pd4 N18 1.33(11) . .
N19 Pd3 Pd4 N18 102.11(12) . .
N5 Pd3 Pd4 N18 -174.91(11) . .
N6 Pd3 Pd4 N18 -79.95(11) . .
N17 Pd3 Pd4 N20 -101.54(11) . .
N19 Pd3 Pd4 N20 -0.76(11) . .
N5 Pd3 Pd4 N20 82.22(11) . .
N6 Pd3 Pd4 N20 177.18(11) . .
N17 Pd3 Pd4 N7 79.46(11) . .
N19 Pd3 Pd4 N7 -179.76(11) . .
N5 Pd3 Pd4 N7 -96.78(11) . .
N6 Pd3 Pd4 N7 -1.82(11) . .
C58 N10 Pd5 N21 1.3(2) . .
C59 N10 Pd5 N21 171.64(14) . .
C58 N10 Pd5 N9 178.9(2) . .
C59 N10 Pd5 N9 -10.75(15) . .
N22 N21 Pd5 N10 121.0(2) . .
C112 N21 Pd5 N10 -72.8(3) . .
N22 N21 Pd5 N23 -58.9(2) . .
C112 N21 Pd5 N23 107.3(2) . .
C117 N23 Pd5 N21 -111.3(3) . .
N24 N23 Pd5 N21 57.6(2) . .
C117 N23 Pd5 N9 71.1(3) . .
N24 N23 Pd5 N9 -120.1(2) . .
C49 N9 Pd5 N10 -177.7(2) . .
C49 N9 Pd5 N23 2.5(2) . .
C60 N9 Pd5 N23 -170.68(15) . .
N23 N24 Pd6 N22 -55.0(2) . .
C119 N24 Pd6 N22 105.0(2) . .
N23 N24 Pd6 N12 126.5(2) . .
N21 N22 Pd6 N11 -122.7(2) . .
C114 N22 Pd6 N11 80.3(2) . .
C70 N12 Pd6 N24 -0.3(2) . .
C61 N11 Pd6 N22 3.2(2) . .
C72 N11 Pd6 N12 4.67(16) . .
C61 N11 Pd6 N12 -178.4(2) . .

loop_
_platon_squeeze_void_nr
_platon_squeeze_void_average_x
_platon_squeeze_void_average_y
_platon_squeeze_void_average_z
_platon_squeeze_void_volume
_platon_squeeze_void_count_electrons
_platon_squeeze_void_content
1 0.010 0.000 0.482 3727 272 ' '
